data_1575407
loop_
_publ_author_name
'Giovanardi, Dario'
'Cagossi, Giorgio'
'Zolotarev, Pavel N.'
'Mazzeo, Paolo P.'
'Bacchi, Alessia'
'Carlucci, Lucia'
'Proserpio, Davide M.'
'Pelagatti, Paolo'

_publ_section_title
;
 Collapse or capture? Guest-induced response of two structurally distinct
 pillared-MOFs upon exposure to pyridines and quinolines.
;
_journal_issue 36
_journal_name_full 'Dalton transactions (Cambridge, England : 2003)'
_journal_page_first 13540
_journal_page_last 13548
_journal_paper_doi 10.1039/d5dt01321f
_journal_volume 54
_journal_year 2025
_chemical_formula_moiety '1.5(C52 H34 N4 O10 Zn2), 5.5(C9 H7 N), C3 H7 N O, [+ solvents]'
_chemical_formula_sum 'C141.75 H105.25 N13.75 O16 Zn3'
_chemical_formula_weight 2453.25
_space_group_crystal_system triclinic
_space_group_IT_number 2
_space_group_name_Hall '-P 1'
_space_group_name_H-M_alt 'P -1'
_atom_sites_solution_hydrogens geom
_atom_sites_solution_primary dual
_audit_creation_date 2025-05-12
_audit_creation_method
;
Olex2 1.5
(compiled 2025.04.05 svn.rf049d14d for OlexSys, GUI svn.r7224)
;
_audit_update_record
;
2025-05-13 deposited with the CCDC.	2025-08-12 downloaded from the CCDC.
;
_cell_angle_alpha 96.3530(10)
_cell_angle_beta 98.1620(10)
_cell_angle_gamma 90.3930(10)
_cell_formula_units_Z 2
_cell_length_a 15.2374(3)
_cell_length_b 15.2428(3)
_cell_length_c 27.0220(5)
_cell_measurement_reflns_used 26740
_cell_measurement_temperature 200.00
_cell_measurement_theta_max 70.066
_cell_measurement_theta_min 2.918
_cell_volume 6172.8(2)
_computing_molecular_graphics 'Olex2 1.5 (Dolomanov et al., 2009)'
_computing_publication_material 'Olex2 1.5 (Dolomanov et al., 2009)'
_computing_structure_refinement 'SHELXL 2018/3 (Sheldrick, 2015)'
_computing_structure_solution 'olex2.solve 1.5 (Bourhis et al., 2015)'
_diffrn_ambient_temperature 200.00
_diffrn_measured_fraction_theta_full 0.996
_diffrn_measured_fraction_theta_max 0.996
_diffrn_measurement_device_type 'Bruker Avance D8 Venture'
_diffrn_radiation_type CuK\a
_diffrn_radiation_wavelength 1.54178
_diffrn_reflns_av_R_equivalents 0.0587
_diffrn_reflns_av_unetI/netI 0.0337
_diffrn_reflns_Laue_measured_fraction_full 0.996
_diffrn_reflns_Laue_measured_fraction_max 0.996
_diffrn_reflns_limit_h_max 18
_diffrn_reflns_limit_h_min -18
_diffrn_reflns_limit_k_max 18
_diffrn_reflns_limit_k_min -18
_diffrn_reflns_limit_l_max 32
_diffrn_reflns_limit_l_min -32
_diffrn_reflns_number 146003
_diffrn_reflns_point_group_measured_fraction_full 0.996
_diffrn_reflns_point_group_measured_fraction_max 0.996
_diffrn_reflns_theta_full 67.679
_diffrn_reflns_theta_max 70.066
_diffrn_reflns_theta_min 2.918
_exptl_absorpt_coefficient_mu 1.261
_exptl_absorpt_correction_T_max 0.7536
_exptl_absorpt_correction_T_min 0.6183
_exptl_absorpt_correction_type multi-scan
_exptl_absorpt_process_details
;
SADABS-2016/2 (Bruker,2016/2) was used for absorption correction.
wR2(int) was 0.0850 before and 0.0676 after correction.
The Ratio of minimum to maximum transmission is 0.8205.
The \l/2 correction factor is Not present.
;
_exptl_crystal_colour 'clear light yellow'
_exptl_crystal_colour_lustre clear
_exptl_crystal_colour_modifier light
_exptl_crystal_colour_primary yellow
_exptl_crystal_density_diffrn 1.320
_exptl_crystal_description block
_exptl_crystal_F_000 2540
_exptl_crystal_size_max 0.025
_exptl_crystal_size_mid 0.022
_exptl_crystal_size_min 0.018
_refine_diff_density_max 0.962
_refine_diff_density_min -0.936
_refine_diff_density_rms 0.107
_refine_ls_extinction_method none
_refine_ls_goodness_of_fit_ref 1.041
_refine_ls_hydrogen_treatment constr
_refine_ls_matrix_type full
_refine_ls_number_parameters 1696
_refine_ls_number_reflns 23360
_refine_ls_number_restraints 1134
_refine_ls_restrained_S_all 1.037
_refine_ls_R_factor_all 0.0933
_refine_ls_R_factor_gt 0.0789
_refine_ls_shift/su_max 0.001
_refine_ls_shift/su_mean 0.000
_refine_ls_structure_factor_coef Fsqd
_refine_ls_weighting_details 'w=1/[\s^2^(Fo^2^)+(0.1442P)^2^+13.5081P] where P=(Fo^2^+2Fc^2^)/3'
_refine_ls_weighting_scheme calc
_refine_ls_wR_factor_gt 0.2335
_refine_ls_wR_factor_ref 0.2503
_reflns_Friedel_coverage 0.000
_reflns_number_gt 18578
_reflns_number_total 23360
_reflns_threshold_expression 'I > 2\s(I)'
_cod_data_source_file d5dt01321f2.cif
_cod_data_source_block pum168@(quino)7
_cod_depositor_comments 'Adding full bibliography for 1575404--1575407.cif.'
_cod_database_code 1575407
_shelx_shelxl_version_number 2018/3
_shelx_space_group_comment
;
The symmetry employed for this shelxl refinement is uniquely defined
by the following loop, which should always be used as a source of
symmetry information in preference to the above space-group names.
They are only intended as comments.
;
_shelx_estimated_absorpt_t_max 0.978
_shelx_estimated_absorpt_t_min 0.969
_olex2_refinement_description
;
1. Fixed Uiso
 At 1.2 times of:
  All C(H) groups, All N(H) groups
 At 1.5 times of:
  All C(H,H,H) groups
2. Restrained distances
 C102-C101
 1.38 with sigma of 0.01
 N4B-C30B
 1.36 with sigma of 0.02
 N4A-C29A
 1.45 with sigma of 0.01
 C98-C99
 1.38 with sigma of 0.01
 N4A-C30A
 1.39 with sigma of 0.01
 N4B-C29B
 1.48 with sigma of 0.02
 C28B-N4B
 1.48 with sigma of 0.02
 C102-C103
 1.38 with sigma of 0.01
 C100-C101
 1.38 with sigma of 0.01
 C29B-C30B
 2.44 with sigma of 0.02
 N4A-C30A \\sim N4A-C30B
 with sigma of 0.02
 C30A-H30a \\sim C30B-H30a
 with sigma of 0.02
 C30A-H30b \\sim C30B-H30b
 with sigma of 0.02
 C30A-H30c \\sim C30B-H30c
 with sigma of 0.02
 N4A-C28A \\sim N4B-C28B
 with sigma of 0.02
 C9A-C4A \\sim C9B-C4B
 with sigma of 0.02
 C9A-N1A \\sim C9B-N1B
 with sigma of 0.02
 C9A-C8A \\sim C9B-C8B
 with sigma of 0.02
 C4A-C3A \\sim C4B-C3B
 with sigma of 0.02
 C4A-C5A \\sim C4B-C5B
 with sigma of 0.02
 N1A-C1A \\sim N1B-C1B
 with sigma of 0.02
 C3A-C2A \\sim C3B-C2B
 with sigma of 0.02
 C7A-C8A \\sim C7B-C8B
 with sigma of 0.02
 C7A-C6A \\sim C7B-C6B
 with sigma of 0.02
 C1A-C2A \\sim C1B-C2B
 with sigma of 0.02
 C5A-C6A \\sim C5B-C6B
 with sigma of 0.02
 C9A-C3A \\sim C9B-C3B
 with sigma of 0.04
 C9A-C7A \\sim C9B-C7B
 with sigma of 0.04
 C9A-C1A \\sim C9B-C1B
 with sigma of 0.04
 C9A-C5A \\sim C9B-C5B
 with sigma of 0.04
 C4A-N1A \\sim C4B-N1B
 with sigma of 0.04
 C4A-C2A \\sim C4B-C2B
 with sigma of 0.04
 C4A-C8A \\sim C4B-C8B
 with sigma of 0.04
 C4A-C6A \\sim C4B-C6B
 with sigma of 0.04
 N1A-C2A \\sim N1B-C2B
 with sigma of 0.04
 N1A-C8A \\sim N1B-C8B
 with sigma of 0.04
 C3A-C1A \\sim C3B-C1B
 with sigma of 0.04
 C3A-C5A \\sim C3B-C5B
 with sigma of 0.04
 C7A-C5A \\sim C7B-C5B
 with sigma of 0.04
 C8A-C6A \\sim C8B-C6B
 with sigma of 0.04
3. Restrained planarity
 C97, C105, N9, C104, C100, C103, C99, C101, C98, C102
 with sigma of 0.1
 C21A, C20A, C19A, C26A, C25A, C24A, N3A, C27A, C23A, C22A
 with sigma of 0.1
 C82, C87, N7, C86, C79, C85, C83, C81, C80, C84
 with sigma of 0.1
 C8B, N1B, C9B, C1B, C4B, C2B, H1B, H8B, C7B, C5B, C3B, H2B, C6B, H7B, H5B,
 H3B, H6B
 with sigma of 0.1
 C102, C103, C104, C105, C100, C101, C99, C98, C97, N9
 with sigma of 0.1
4. Rigid bond restraints
 N4B, C28B, C29B, C30B, O1A
 with sigma for 1-2 distances of 0.01 and sigma for 1-3 distances of 0.01
 C28A, N4A, C29A, C30A
 with sigma for 1-2 distances of 0.01 and sigma for 1-3 distances of 0.01
 C97, C105, N9, C104, C100, C103, C99, C101, C98, C102
 with sigma for 1-2 distances of 0.01 and sigma for 1-3 distances of 0.01
 C80, C81, C79, C87, N7, C86, C82, C85, C83, C84
 with sigma for 1-2 distances of 0.01 and sigma for 1-3 distances of 0.01
 C25A, C21A, C20A, C22A, C19A, C27A, C23A, N3A, C26A, C24A
 with sigma for 1-2 distances of 0.01 and sigma for 1-3 distances of 0.01
 C19B, N3B, C27B, C20B, C22B, C26B, C21B, C23B, C25B, C24B
 with sigma for 1-2 distances of 0.01 and sigma for 1-3 distances of 0.01
5. Uiso/Uaniso restraints and constraints
C30B \\sim C29B \\sim N4B \\sim C28B \\sim O1A: within 2A with sigma of 0.04
and sigma for terminal atoms of 0.08 within 2A
C28A \\sim N4A \\sim C29A \\sim C30A: within 2A with sigma of 0.04 and sigma
for terminal atoms of 0.08 within 2A
C97 \\sim C105 \\sim N9 \\sim C104 \\sim C100 \\sim C103 \\sim C99 \\sim C101
\\sim C98 \\sim C102: within 2A with sigma of 0.04 and sigma for terminal atoms
of 0.08 within 2A
C14B \\sim C17B \\sim C18B \\sim C16B \\sim C13B \\sim C15B \\sim N2B \\sim
C12B \\sim C10B \\sim C11B: within 1.7A with sigma of 0.004 and sigma for
terminal atoms of 0.008 within 1.7A
C17A \\sim C10A \\sim C11A \\sim N2A \\sim C12A \\sim C15A \\sim C14A \\sim
C16A \\sim C13A \\sim C18A: within 1.7A with sigma of 0.004 and sigma for
terminal atoms of 0.008 within 1.7A
C14B \\sim C17A \\sim C10A \\sim C11A \\sim N2A \\sim C12A \\sim C15A \\sim
C14A \\sim C16A \\sim C13A \\sim C18A \\sim C18B \\sim C17B \\sim C16B \\sim
C13B \\sim C15B \\sim N2B \\sim C12B \\sim C10B \\sim C11B: within 1.7A with
sigma of 0.004 and sigma for terminal atoms of 0.008 within 1.7A
C80 \\sim C81 \\sim C79 \\sim C87 \\sim N7 \\sim C86 \\sim C82 \\sim C85 \\sim
C83 \\sim C84: within 2A with sigma of 0.04 and sigma for terminal atoms of
0.08 within 2A
C25A \\sim C21A \\sim C20A \\sim C22A \\sim C19A \\sim C27A \\sim C23A \\sim
N3A \\sim C26A \\sim C24A: within 2A with sigma of 0.04 and sigma for terminal
atoms of 0.08 within 2A
N8 \\sim C96 \\sim C91 \\sim C89 \\sim C90 \\sim C95 \\sim C94 \\sim C93 \\sim
C92 \\sim C88: within 1.7A with sigma of 0.004 and sigma for terminal atoms of
0.008 within 1.7A
C19B \\sim N3B \\sim C27B \\sim C20B \\sim C22B \\sim C26B \\sim C21B \\sim
C23B \\sim C25B \\sim C24B: within 2A with sigma of 0.04 and sigma for terminal
atoms of 0.08 within 2A
C1A \\sim C9A \\sim C4A \\sim N1A \\sim C8A \\sim C3A \\sim C5A \\sim C7A \\sim
C2A \\sim C6A: within 1.7A with sigma of 0.004 and sigma for terminal atoms of
0.008 within 1.7A
C1B \\sim N1B \\sim C9B \\sim C8B \\sim C4B \\sim C2B \\sim C7B \\sim C5B \\sim
C3B \\sim C6B: within 1.7A with sigma of 0.004 and sigma for terminal atoms of
0.008 within 1.7A
Uanis(C28B) \\sim Ueq, Uanis(N4B) \\sim Ueq, Uanis(C29B) \\sim Ueq, Uanis(C30B)
\\sim Ueq, Uanis(O1A) \\sim Ueq: with sigma of 0.005 and sigma for terminal
atoms of 0.002
Uanis(C105) \\sim Ueq, Uanis(N9) \\sim Ueq, Uanis(C104) \\sim Ueq, Uanis(C100)
\\sim Ueq, Uanis(C97) \\sim Ueq, Uanis(C103) \\sim Ueq, Uanis(C99) \\sim Ueq,
Uanis(C101) \\sim Ueq, Uanis(C98) \\sim Ueq, Uanis(C102) \\sim Ueq, : with
sigma of 0.05 and sigma for terminal atoms of 0.005
Uanis(C14A) \\sim Ueq, Uanis(C15A) \\sim Ueq, Uanis(C13A) \\sim Ueq,
Uanis(C16A) \\sim Ueq, Uanis(C18A) \\sim Ueq, Uanis(C12A) \\sim Ueq,
Uanis(C14B) \\sim Ueq, Uanis(C15B) \\sim Ueq, Uanis(C16B) \\sim Ueq,
Uanis(C17B) \\sim Ueq, Uanis(C13B) \\sim Ueq, Uanis(C17A) \\sim Ueq, Uanis(N2A)
\\sim Ueq, Uanis(C11A) \\sim Ueq, Uanis(C12B) \\sim Ueq, Uanis(C11B) \\sim Ueq,
Uanis(N2B) \\sim Ueq, Uanis(C10A) \\sim Ueq, Uanis(C10B) \\sim Ueq, Uanis(C18B)
\\sim Ueq: with sigma of 0.1 and sigma for terminal atoms of 0.05
6. Others
 Sof(N1B)=Sof(C9B)=Sof(C8B)=Sof(H8B)=Sof(C6B)=Sof(H6B)=Sof(C5B)=Sof(H5B)=
 Sof(C4B)=Sof(C3B)=Sof(H3B)=Sof(C2B)=Sof(H2B)=Sof(C1B)=Sof(H1B)=Sof(C7B)=
 Sof(H7B)=1-FVAR(1)
 Sof(C9A)=Sof(C4A)=Sof(N1A)=Sof(C3A)=Sof(H3Aa)=Sof(C7A)=Sof(H7A)=Sof(C1A)=
 Sof(H1A)=Sof(C2A)=Sof(H2Aa)=Sof(C5A)=Sof(H5A)=Sof(C8A)=Sof(H8A)=Sof(C6A)=
 Sof(H6A)=FVAR(1)
 Sof(C14B)=Sof(H14B)=Sof(C15B)=Sof(H15B)=Sof(C16B)=Sof(H16B)=Sof(C17B)=
 Sof(H17B)=Sof(C18B)=Sof(C13B)=Sof(C12B)=Sof(H12B)=Sof(C11B)=Sof(H11B)=
 Sof(C10B)=Sof(H10B)=Sof(N2B)=1-FVAR(2)
 Sof(C14A)=Sof(H14A)=Sof(C15A)=Sof(H15A)=Sof(C16A)=Sof(H16A)=Sof(C17A)=
 Sof(H17A)=Sof(C18A)=Sof(C13A)=Sof(C12A)=Sof(H12A)=Sof(C11A)=Sof(H11A)=
 Sof(C10A)=Sof(H10A)=Sof(N2A)=FVAR(2)
 Fixed Sof: N4A(0.5) C28A(0.5) H28A(0.5) C30A(0.5) H30a(0.5) H30b(0.5)
 H30c(0.5) C29A(0.5) H29a(0.5) H29b(0.5) H29c(0.5) C21A(0.5) H21A(0.5)
 C20A(0.5) H20A(0.5) C19A(0.5) H19A(0.5) N3A(0.5) C27A(0.5) C22A(0.5) C23A(0.5)
 H23A(0.5) C24A(0.5) H24A(0.5) C25A(0.5) H25A(0.5) C26A(0.5) H26A(0.5) N3B(0.5)
 C19B(0.5) H19B(0.5) C20B(0.5) H20B(0.5) C21B(0.5) H21B(0.5) C22B(0.5)
 C27B(0.5) C26B(0.5) H26B(0.5) C25B(0.5) H25B(0.5) C24B(0.5) H24B(0.5)
 C23B(0.5) H23B(0.5) N4B(0.5) C28B(0.5) H28B(0.5) C105(0.5) N9(0.5) C98(0.5)
 H98(0.5) C97(0.5) H97(0.5) C99(0.5) H99(0.5) C104(0.5) H104(0.5) C100(0.5)
 C102(0.5) H102(0.5) C103(0.5) H103(0.5) C101(0.5) H101(0.5) C29B(0.5)
 H29d(0.5) H29e(0.5) H29f(0.5) C30B(0.5) H30d(0.5) H30e(0.5) H30f(0.5)
7.a Aromatic/amide H refined with riding coordinates:
 C2(H2), N6(H6), C68(H68), C27(H27), C54(H54), C1(H1), N2(H2a), C67(H67),
 C56(H56), C29(H29), C53(H53), C28(H28), C55(H55), C3(H3), C4(H4), C30(H30),
 C47(H47), C48(H48), C49(H49), C75(H75), C76(H76), C50(H50), C70(H70), C69(H69),
  C41(H41), C24(H24), C77(H77), C43(H43), C33(H33), C74(H74), C44(H44), N3(H3a),
  C23(H23), C34(H34), C62(H62), C42(H42), C8(H8), C63(H63), C60(H60), C9(H9),
 C35(H35), C36(H36), C3A(H3Aa), C15(H15), C14(H14), C61(H61), C11(H11),
 C10(H10), C7A(H7A), C1A(H1A), C17(H17), C2A(H2Aa), C5A(H5A), C8A(H8A),
 C16(H16), C21(H21), C22(H22), C6A(H6A), C14A(H14A), C15A(H15A), C16A(H16A),
 C17A(H17A), C12A(H12A), C11A(H11A), C10A(H10A), C86(H86), C83(H83), C88(H88),
 C89(H89), C90(H90), C95(H95), C94(H94), C93(H93), C92(H92), C80(H80), C79(H79),
  C81(H81), C85(H85), C84(H84), C8B(H8B), C6B(H6B), C5B(H5B), C3B(H3B),
 C2B(H2B), C1B(H1B), C7B(H7B), C14B(H14B), C15B(H15B), C16B(H16B), C17B(H17B),
 C12B(H12B), C11B(H11B), C10B(H10B), C28A(H28A), C21A(H21A), C20A(H20A),
 C19A(H19A), C23A(H23A), C24A(H24A), C25A(H25A), C26A(H26A), C19B(H19B),
 C20B(H20B), C21B(H21B), C26B(H26B), C25B(H25B), C24B(H24B), C23B(H23B),
 C28B(H28B), C98(H98), C97(H97), C99(H99), C104(H104), C102(H102), C103(H103),
 C101(H101)
7.b Naphthalene refined as free rotating group:
 C14A(C15A,C16A,C17A,C18A,C13A,C12A,C11A,C10A,N2A), N8(C88,C89,C90,C91,C96,C95,
 C94,C93,C92), C14B(C15B,C16B,C17B,C18B,C13B,C12B,C11B,C10B,N2B), C21A(C20A,
 C19A,N3A,C27A,C22A,C23A,C24A,C25A,C26A), N3B(C19B,C20B,C21B,C22B,C27B,C26B,
 C25B,C24B,C23B)
7.c Idealised Me refined as rotating group:
 C30A(H30a,H30b,H30c), C29A(H29a,H29b,H29c), C29B(H29d,H29e,H29f), C30B(H30d,
 H30e,H30f)
;
_smtbx_masks_void_probe_radius 1.2
_smtbx_masks_void_truncation_radius 1.2
_olex2_submission_special_instructions 'No special instructions were received'

loop_
_space_group_symop_operation_xyz
'x, y, z'
'-x, -y, -z'

loop_
_atom_site_label
_atom_site_type_symbol
_atom_site_fract_x
_atom_site_fract_y
_atom_site_fract_z
_atom_site_U_iso_or_equiv
_atom_site_adp_type
_atom_site_occupancy
_atom_site_site_symmetry_order
_atom_site_calc_flag
_atom_site_refinement_flags_posn
_atom_site_refinement_flags_adp
_atom_site_refinement_flags_occupancy
_atom_site_disorder_assembly
_atom_site_disorder_group
Zn1 Zn 0.16664(3) 0.77897(3) 0.32975(2) 0.02010(13) Uani 1 1 d . . . . .
Zn3 Zn 0.51395(3) 1.00939(3) 0.55554(2) 0.01752(13) Uani 1 1 d . . . . .
Zn2 Zn 0.13859(3) 0.75842(3) 0.21861(2) 0.02069(13) Uani 1 1 d . . . . .
O3 O 0.29726(16) 0.77587(19) 0.32242(10) 0.0331(6) Uani 1 1 d . . . . .
O12 O 0.62023(16) 0.9854(2) 0.45959(10) 0.0361(6) Uani 1 1 d . . . . .
O11 O 0.64227(16) 1.0064(2) 0.54361(10) 0.0372(7) Uani 1 1 d . . . . .
O4 O 0.27362(17) 0.7643(2) 0.23883(11) 0.0430(7) Uani 1 1 d . . . . .
O14 O 0.4834(2) 0.85696(17) 0.44785(10) 0.0371(6) Uani 1 1 d . . . . .
O5 O 1.03318(17) 0.7850(2) 0.31310(11) 0.0407(7) Uani 1 1 d . . . . .
O13 O 0.5043(2) 0.87707(18) 0.53137(10) 0.0413(7) Uani 1 1 d . . . . .
O6 O 1.01042(17) 0.7528(2) 0.22955(11) 0.0417(7) Uani 1 1 d . . . . .
N5 N 0.52722(19) 1.0009(2) 0.63068(10) 0.0233(6) Uani 1 1 d . . . . .
O7 O 0.1557(2) 0.64621(18) 0.30490(12) 0.0410(7) Uani 1 1 d . . . . .
O9 O 0.17075(19) -0.08743(17) 0.32402(11) 0.0368(6) Uani 1 1 d . . . . .
O10 O 0.1383(2) -0.10838(18) 0.24070(11) 0.0440(7) Uani 1 1 d . . . . .
O8 O 0.1446(2) 0.62597(19) 0.22115(12) 0.0471(8) Uani 1 1 d . . . . .
N1 N 0.1775(2) 0.7729(2) 0.40530(11) 0.0271(6) Uani 1 1 d . . . . .
O15 O 0.6332(2) 1.0318(3) 0.81385(12) 0.0736(13) Uani 1 1 d . . . . .
C26 C 0.4213(2) 0.7718(2) 0.27859(14) 0.0285(7) Uani 1 1 d . . . . .
C51 C 0.1540(3) 0.0374(2) 0.27879(15) 0.0319(8) Uani 1 1 d . . . . .
C73 C 0.4948(3) 0.7312(2) 0.49233(14) 0.0309(8) Uani 1 1 d . . . . .
C25 C 0.3231(2) 0.7703(2) 0.28015(14) 0.0265(7) Uani 1 1 d . . . . .
C2 C 0.1124(3) 0.7616(3) 0.47995(16) 0.0432(10) Uani 1 1 d . . . . .
H2 H 0.060832 0.751581 0.494823 0.052 Uiso 1 1 calc R U . . .
C78 C 0.4982(3) 0.5485(3) 0.49841(15) 0.0380(9) Uani 1 1 d . . . . .
C40 C 0.1504(3) 0.5005(3) 0.26526(16) 0.0379(9) Uani 1 1 d . . . . .
C52 C 0.1542(2) -0.0607(2) 0.28166(14) 0.0274(7) Uani 1 1 d . . . . .
N6 N 0.4889(3) 1.0006(3) 0.81490(13) 0.0523(11) Uani 1 1 d . . . . .
H6 H 0.436988 0.990262 0.796179 0.063 Uiso 1 1 calc R U . . .
C68 C 0.9153(2) 1.0132(3) 0.54498(14) 0.0342(9) Uani 1 1 d . . . . .
H68 H 0.954015 1.024975 0.575876 0.041 Uiso 1 1 calc R U . . .
N4 N 0.1451(2) 0.7709(3) 1.14477(12) 0.0375(8) Uani 1 1 d . . . . .
C65 C 0.6686(2) 0.9954(2) 0.50151(13) 0.0264(7) Uani 1 1 d . . . . .
C72 C 0.4946(2) 0.8294(2) 0.49025(14) 0.0283(7) Uani 1 1 d . . . . .
C46 C 0.1549(3) 0.2204(3) 0.27275(17) 0.0419(10) Uani 1 1 d . . . . .
C27 C 0.4807(2) 0.7829(3) 0.32326(15) 0.0315(8) Uani 1 1 d . . . . .
H27 H 0.459136 0.789176 0.354748 0.038 Uiso 1 1 calc R U . . .
C71 C 0.9516(2) 0.9985(3) 0.50033(15) 0.0367(9) Uani 1 1 d . . . . .
C66 C 0.7669(2) 0.9943(3) 0.50112(14) 0.0304(8) Uani 1 1 d . . . . .
C32 C 0.7024(2) 0.7762(3) 0.27457(17) 0.0387(9) Uani 1 1 d . . . . .
C54 C 0.4615(3) 0.9914(3) 0.70509(15) 0.0371(9) Uani 1 1 d . . . . .
H54 H 0.409695 0.982926 0.720014 0.045 Uiso 1 1 calc R U . . .
O1 O 0.2815(3) 0.8122(4) 0.58841(14) 0.101(2) Uani 1 1 d . . . . .
C1 C 0.1061(3) 0.7607(3) 0.42843(14) 0.0352(9) Uani 1 1 d . . . . .
H1 H 0.049521 0.751219 0.408523 0.042 Uiso 1 1 calc R U . . .
N2 N 0.1442(3) 0.7560(3) 0.58904(14) 0.0609(12) Uani 1 1 d . . . . .
H2A H 0.094969 0.735933 0.569986 0.073 Uiso 1 1 calc R U . . .
C31 C 0.6053(2) 0.7760(3) 0.27597(16) 0.0354(9) Uani 1 1 d . . . . .
C67 C 0.8249(2) 1.0111(3) 0.54572(14) 0.0324(8) Uani 1 1 d . . . . .
H67 H 0.802353 1.021088 0.576832 0.039 Uiso 1 1 calc R U . . .
C56 C 0.6167(3) 1.0166(3) 0.71088(14) 0.0331(8) Uani 1 1 d . . . . .
H56 H 0.673942 1.025177 0.730059 0.040 Uiso 1 1 calc R U . . .
C29 C 0.4543(3) 0.7639(3) 0.23314(16) 0.0405(10) Uani 1 1 d . . . . .
H29 H 0.414358 0.757347 0.202520 0.049 Uiso 1 1 calc R U . . .
C53 C 0.4559(3) 0.9887(3) 0.65344(14) 0.0336(8) Uani 1 1 d . . . . .
H53 H 0.399699 0.977889 0.633319 0.040 Uiso 1 1 calc R U . . .
C28 C 0.5709(2) 0.7848(3) 0.32156(15) 0.0357(9) Uani 1 1 d . . . . .
H28 H 0.610682 0.792247 0.352223 0.043 Uiso 1 1 calc R U . . .
C37 C 0.8856(2) 0.7731(3) 0.27235(16) 0.0360(9) Uani 1 1 d . . . . .
C5 C 0.1933(3) 0.7769(3) 0.50981(15) 0.0422(10) Uani 1 1 d . . . . .
C55 C 0.6069(2) 1.0142(3) 0.65981(13) 0.0292(8) Uani 1 1 d . . . . .
H55 H 0.657987 1.022265 0.644148 0.035 Uiso 1 1 calc R U . . .
C45 C 0.1534(3) 0.3175(3) 0.27007(18) 0.0447(10) Uani 1 1 d . . . . .
C3 C 0.2568(3) 0.7868(3) 0.43433(14) 0.0351(9) Uani 1 1 d . . . . .
H3 H 0.307740 0.794823 0.418586 0.042 Uiso 1 1 calc R U . . .
C57 C 0.5432(3) 1.0066(3) 0.73501(13) 0.0332(8) Uani 1 1 d . . . . .
C38 C 0.9840(2) 0.7702(2) 0.27151(16) 0.0317(8) Uani 1 1 d . . . . .
C58 C 0.5589(3) 1.0139(3) 0.79154(15) 0.0418(10) Uani 1 1 d . . . . .
C39 C 0.1503(3) 0.5986(2) 0.26375(16) 0.0330(8) Uani 1 1 d . . . . .
C4 C 0.2670(3) 0.7897(3) 0.48577(16) 0.0424(10) Uani 1 1 d . . . . .
H4 H 0.323989 0.800395 0.504998 0.051 Uiso 1 1 calc R U . . .
C30 C 0.5446(3) 0.7655(3) 0.23188(17) 0.0447(11) Uani 1 1 d . . . . .
H30 H 0.565782 0.759334 0.200290 0.054 Uiso 1 1 calc R U . . .
C59 C 0.4928(4) 1.0021(4) 0.86789(16) 0.0560(14) Uani 1 1 d . . . . .
C47 C 0.1680(4) 0.1867(3) 0.31869(19) 0.0603(15) Uani 1 1 d . . . . .
H47 H 0.178209 0.226392 0.348720 0.072 Uiso 1 1 calc R U . . .
C48 C 0.1665(4) 0.0969(3) 0.32201(19) 0.0555(13) Uani 1 1 d . . . . .
H48 H 0.174172 0.075786 0.354096 0.067 Uiso 1 1 calc R U . . .
C6 C 0.2092(4) 0.7842(4) 0.56628(18) 0.0606(15) Uani 1 1 d . . . . .
C7 C 0.1486(4) 0.7560(4) 0.64222(18) 0.0636(15) Uani 1 1 d . . . . .
C49 C 0.1458(4) 0.1602(3) 0.23051(19) 0.0603(15) Uani 1 1 d . . . . .
H49 H 0.139887 0.180954 0.198356 0.072 Uiso 1 1 calc R U . . .
C75 C 0.4926(6) 0.6074(3) 0.5393(2) 0.083(2) Uani 1 1 d . . . . .
H75 H 0.489519 0.585972 0.570684 0.099 Uiso 1 1 calc R U . . .
C76 C 0.4977(5) 0.6723(3) 0.45084(18) 0.0676(18) Uani 1 1 d . . . . .
H76 H 0.498404 0.693509 0.419146 0.081 Uiso 1 1 calc R U . . .
C50 C 0.1449(4) 0.0705(3) 0.23342(18) 0.0562(14) Uani 1 1 d . . . . .
H50 H 0.137793 0.030925 0.203314 0.067 Uiso 1 1 calc R U . . .
C70 C 0.8917(3) 0.9813(5) 0.45603(17) 0.072(2) Uani 1 1 d . . . . .
H70 H 0.913810 0.970038 0.424839 0.087 Uiso 1 1 calc R U . . .
C69 C 0.8014(3) 0.9805(5) 0.45648(17) 0.0626(17) Uani 1 1 d . . . . .
H69 H 0.762365 0.970189 0.425627 0.075 Uiso 1 1 calc R U . . .
C41 C 0.1432(5) 0.4664(3) 0.3087(2) 0.073(2) Uani 1 1 d . . . . .
H41 H 0.136894 0.504782 0.338112 0.088 Uiso 1 1 calc R U . . .
O2 O 0.2614(4) 0.8346(5) 0.99021(16) 0.137(3) Uani 1 1 d . . . . .
C24 C 0.2236(5) 0.8287(5) 1.0861(2) 0.082(2) Uani 1 1 d . . . . .
H24 H 0.273064 0.862841 1.080773 0.098 Uiso 1 1 calc R U . . .
C77 C 0.4996(5) 0.5827(3) 0.45373(18) 0.076(2) Uani 1 1 d . . . . .
H77 H 0.501896 0.543694 0.424018 0.091 Uiso 1 1 calc R U . . .
C13 C 0.1476(4) 0.7554(5) 0.8004(2) 0.0744(19) Uani 1 1 d . . . . .
C9A C -0.1074(8) 0.6359(8) 0.5483(4) 0.0764(18) Uani 0.684(9) 1 d D U P A 1
C43 C 0.1533(6) 0.4426(3) 0.2232(2) 0.081(2) Uani 1 1 d . . . . .
H43 H 0.153133 0.464592 0.191607 0.097 Uiso 1 1 calc R U . . .
C64 C 0.4981(4) 1.0002(4) 0.97218(16) 0.0589(14) Uani 1 1 d . . . . .
C33 C 0.8518(3) 0.8046(6) 0.3143(2) 0.089(3) Uani 1 1 d . . . . .
H33 H 0.890746 0.825859 0.343924 0.107 Uiso 1 1 calc R U . . .
C12 C 0.1481(4) 0.7537(5) 0.74582(19) 0.0686(17) Uani 1 1 d . . . . .
C74 C 0.4912(6) 0.6972(3) 0.53678(19) 0.078(2) Uani 1 1 d . . . . .
H74 H 0.487637 0.736038 0.566399 0.093 Uiso 1 1 calc R U . . .
C44 C 0.1564(6) 0.3528(3) 0.2256(2) 0.085(2) Uani 1 1 d . . . . .
H44 H 0.160827 0.314353 0.195908 0.103 Uiso 1 1 calc R U . . .
C20 C 0.1707(4) 0.7874(5) 1.04654(18) 0.0666(16) Uani 1 1 d . . . . .
N3 N 0.1357(4) 0.7627(6) 0.95610(17) 0.112(3) Uani 1 1 d . . . . .
H3A H 0.087093 0.738883 0.963521 0.134 Uiso 1 1 calc R U . . .
C23 C 0.2075(4) 0.8226(5) 1.13392(19) 0.076(2) Uani 1 1 d . . . . .
H23 H 0.243120 0.857387 1.160789 0.091 Uiso 1 1 calc R U . . .
C34 C 0.7618(3) 0.8060(6) 0.3147(2) 0.091(3) Uani 1 1 d . . . . .
H34 H 0.740419 0.829256 0.344690 0.110 Uiso 1 1 calc R U . . .
C62 C 0.5499(5) 1.0563(5) 0.90154(19) 0.082(2) Uani 1 1 d . . . . .
H62 H 0.588371 1.095470 0.889397 0.099 Uiso 1 1 calc R U . . .
C42 C 0.1450(6) 0.3751(3) 0.3108(2) 0.078(2) Uani 1 1 d . . . . .
H42 H 0.140059 0.352911 0.341778 0.094 Uiso 1 1 calc R U . . .
C4A C -0.2004(7) 0.6216(7) 0.5447(5) 0.0823(18) Uani 0.684(9) 1 d D U P A 1
C8 C 0.0737(5) 0.7491(7) 0.6616(2) 0.100(3) Uani 1 1 d . . . . .
H8 H 0.018888 0.743594 0.639714 0.120 Uiso 1 1 calc R U . . .
C63 C 0.5530(5) 1.0554(5) 0.9527(2) 0.083(2) Uani 1 1 d . . . . .
H63 H 0.593776 1.093710 0.975040 0.099 Uiso 1 1 calc R U . . .
C60 C 0.4352(5) 0.9515(6) 0.8864(2) 0.101(3) Uani 1 1 d . . . . .
H60 H 0.391416 0.916594 0.864005 0.121 Uiso 1 1 calc R U . . .
C9 C 0.0734(5) 0.7499(7) 0.7124(2) 0.101(3) Uani 1 1 d . . . . .
H9 H 0.017931 0.747575 0.724466 0.121 Uiso 1 1 calc R U . . .
N1A N -0.0659(6) 0.7144(5) 0.5483(3) 0.0781(19) Uani 0.684(9) 1 d D U P A 1
C18 C 0.1436(5) 0.7600(7) 0.9040(2) 0.104(3) Uani 1 1 d . . . . .
C35 C 0.8273(3) 0.7497(7) 0.2310(2) 0.114(4) Uani 1 1 d . . . . .
H35 H 0.848762 0.733211 0.199977 0.136 Uiso 1 1 calc R U . . .
C19 C 0.1933(5) 0.7970(6) 0.9940(2) 0.083(2) Uani 1 1 d . . . . .
C36 C 0.7375(4) 0.7489(8) 0.2320(2) 0.122(4) Uani 1 1 d . . . . .
H36 H 0.698647 0.728739 0.202108 0.146 Uiso 1 1 calc R U . . .
C3A C -0.2509(9) 0.6979(8) 0.5426(5) 0.087(2) Uani 0.684(9) 1 d D U P A 1
H3AA H -0.313335 0.693408 0.541781 0.105 Uiso 0.684(9) 1 calc R U P A 1
C15 C 0.0823(5) 0.7129(7) 0.8192(2) 0.105(3) Uani 1 1 d . . . . .
H15 H 0.037051 0.680663 0.796445 0.125 Uiso 1 1 calc R U . . .
C14 C 0.0805(6) 0.7158(7) 0.8703(2) 0.115(4) Uani 1 1 d . . . . .
H14 H 0.033763 0.686053 0.881956 0.138 Uiso 1 1 calc R U . . .
C61 C 0.4392(5) 0.9498(6) 0.9383(2) 0.100(3) Uani 1 1 d . . . . .
H61 H 0.399179 0.911993 0.950288 0.120 Uiso 1 1 calc R U . . .
C11 C 0.2290(5) 0.7569(8) 0.7258(2) 0.117(4) Uani 1 1 d . . . . .
H11 H 0.283502 0.758407 0.747882 0.141 Uiso 1 1 calc R U . . .
C10 C 0.2300(5) 0.7578(7) 0.6746(2) 0.106(3) Uani 1 1 d . . . . .
H10 H 0.284649 0.759600 0.661569 0.127 Uiso 1 1 calc R U . . .
C7A C -0.0922(9) 0.4790(8) 0.5556(5) 0.090(2) Uani 0.684(9) 1 d D U P A 1
H7A H -0.056671 0.428833 0.560472 0.108 Uiso 0.684(9) 1 calc R U P A 1
C1A C -0.1154(8) 0.7804(7) 0.5451(5) 0.088(2) Uani 0.684(9) 1 d D U P A 1
H1A H -0.087763 0.836372 0.544747 0.105 Uiso 0.684(9) 1 calc R U P A 1
C17 C 0.2106(6) 0.7997(8) 0.8345(2) 0.124(4) Uani 1 1 d . . . . .
H17 H 0.257453 0.829111 0.822802 0.149 Uiso 1 1 calc R U . . .
C2A C -0.2126(8) 0.7771(8) 0.5417(5) 0.091(2) Uani 0.684(9) 1 d D U P A 1
H2AA H -0.246779 0.828692 0.539064 0.110 Uiso 0.684(9) 1 calc R U P A 1
C87 C 0.8698(10) 0.6066(9) 0.3622(6) 0.168(4) Uani 1 1 d . U . . .
C5A C -0.2364(8) 0.5366(7) 0.5444(4) 0.087(2) Uani 0.684(9) 1 d D U P A 1
H5A H -0.298998 0.528105 0.539817 0.105 Uiso 0.684(9) 1 calc R U P A 1
C8A C -0.0514(8) 0.5587(7) 0.5537(4) 0.084(2) Uani 0.684(9) 1 d D U P A 1
H8A H 0.011218 0.563775 0.555872 0.101 Uiso 0.684(9) 1 calc R U P A 1
C16 C 0.2096(6) 0.8037(8) 0.8863(2) 0.139(5) Uani 1 1 d . . . . .
H16 H 0.254239 0.836614 0.909086 0.167 Uiso 1 1 calc R U . . .
C21 C 0.0926(5) 0.7343(8) 1.1070(2) 0.134(5) Uani 1 1 d . . . . .
H21 H 0.043403 0.701072 1.113464 0.160 Uiso 1 1 calc R U . . .
C22 C 0.1022(7) 0.7396(10) 1.0573(2) 0.184(7) Uani 1 1 d . . . . .
H22 H 0.061011 0.709854 1.030997 0.221 Uiso 1 1 calc R U . . .
N7 N 0.9028(8) 0.6738(10) 0.3995(5) 0.200(5) Uani 1 1 d . U . . .
C6A C -0.1854(8) 0.4689(8) 0.5504(5) 0.093(2) Uani 0.684(9) 1 d D U P A 1
H6A H -0.211266 0.412313 0.551356 0.111 Uiso 0.684(9) 1 calc R U P A 1
C14A C 0.3809(4) 0.3112(4) 0.3299(4) 0.139(2) Uani 0.675(5) 1 d G U P B 1
H14A H 0.320482 0.304822 0.334160 0.167 Uiso 0.675(5) 1 calc R U P B 1
C15A C 0.4356(6) 0.2386(4) 0.3307(4) 0.141(2) Uani 0.675(5) 1 d G U P B 1
H15A H 0.412544 0.182616 0.335599 0.169 Uiso 0.675(5) 1 calc R U P B 1
C16A C 0.5241(5) 0.2479(4) 0.3245(4) 0.140(3) Uani 0.675(5) 1 d G U P B 1
H16A H 0.561427 0.198276 0.325064 0.168 Uiso 0.675(5) 1 calc R U P B 1
C17A C 0.5578(4) 0.3298(4) 0.3174(4) 0.139(3) Uani 0.675(5) 1 d G U P B 1
H17A H 0.618251 0.336142 0.313091 0.167 Uiso 0.675(5) 1 calc R U P B 1
C18A C 0.5031(4) 0.4024(3) 0.3165(3) 0.134(2) Uani 0.675(5) 1 d G U P B 1
C13A C 0.4147(4) 0.3931(4) 0.3228(3) 0.138(2) Uani 0.675(5) 1 d G U P B 1
C12A C 0.3600(4) 0.4657(4) 0.3219(4) 0.138(2) Uani 0.675(5) 1 d G U P B 1
H12A H 0.299548 0.459307 0.326193 0.166 Uiso 0.675(5) 1 calc R U P B 1
C11A C 0.3937(5) 0.5476(4) 0.3148(4) 0.139(2) Uani 0.675(5) 1 d G U P B 1
H11A H 0.356368 0.597174 0.314219 0.167 Uiso 0.675(5) 1 calc R U P B 1
C10A C 0.4822(5) 0.5569(3) 0.3085(4) 0.136(2) Uani 0.675(5) 1 d G U P B 1
H10A H 0.505251 0.612838 0.303684 0.164 Uiso 0.675(5) 1 calc R U P B 1
N2A N 0.5369(4) 0.4843(4) 0.3094(4) 0.136(2) Uani 0.675(5) 1 d G U P B 1
C86 C 0.9362(10) 0.5741(9) 0.3314(7) 0.173(5) Uani 1 1 d . U . . .
H86 H 0.995536 0.596367 0.338958 0.207 Uiso 1 1 calc R U . . .
C82 C 0.7861(10) 0.5766(9) 0.3564(8) 0.201(6) Uani 1 1 d . U . . .
C83 C 0.7585(12) 0.5116(12) 0.3112(10) 0.280(9) Uani 1 1 d . U . . .
H83 H 0.698422 0.492094 0.302412 0.336 Uiso 1 1 calc R U . . .
N8 N -0.0630(4) 0.7354(5) 0.9549(3) 0.181(3) Uani 1 1 d G U . . .
C88 C -0.0989(6) 0.6526(5) 0.9582(3) 0.189(3) Uani 1 1 d G U . . .
H88 H -0.063093 0.609372 0.973408 0.227 Uiso 1 1 calc R U . . .
C89 C -0.1873(6) 0.6329(4) 0.9391(3) 0.194(3) Uani 1 1 d G U . . .
H89 H -0.211908 0.576291 0.941381 0.233 Uiso 1 1 calc R U . . .
C90 C -0.2398(5) 0.6961(5) 0.9169(3) 0.187(3) Uani 1 1 d G U . . .
H90 H -0.300198 0.682704 0.903858 0.224 Uiso 1 1 calc R U . . .
C91 C -0.2038(4) 0.7790(4) 0.9136(2) 0.177(2) Uani 1 1 d G U . . .
C96 C -0.1154(4) 0.7986(4) 0.9326(2) 0.173(2) Uani 1 1 d G U . . .
C95 C -0.0795(5) 0.8815(5) 0.9294(3) 0.175(3) Uani 1 1 d G U . . .
H95 H -0.019059 0.894939 0.942359 0.210 Uiso 1 1 calc R U . . .
C94 C -0.1319(6) 0.9447(4) 0.9071(3) 0.176(3) Uani 1 1 d G U . . .
H94 H -0.107346 1.001355 0.904836 0.211 Uiso 1 1 calc R U . . .
C93 C -0.2203(6) 0.9251(5) 0.8880(3) 0.174(3) Uani 1 1 d G U . . .
H93 H -0.256161 0.968277 0.872808 0.209 Uiso 1 1 calc R U . . .
C92 C -0.2563(4) 0.8422(5) 0.8913(3) 0.174(3) Uani 1 1 d G U . . .
H92 H -0.316690 0.828784 0.878303 0.208 Uiso 1 1 calc R U . . .
C80 C 0.7460(12) 0.6759(16) 0.4212(8) 0.234(7) Uani 1 1 d . U . . .
H80 H 0.707016 0.703237 0.442423 0.281 Uiso 1 1 calc R U . . .
C79 C 0.8381(10) 0.7056(14) 0.4263(5) 0.218(6) Uani 1 1 d . U . . .
H79 H 0.855523 0.753319 0.451659 0.262 Uiso 1 1 calc R U . . .
C81 C 0.7141(14) 0.6017(15) 0.3820(9) 0.256(8) Uani 1 1 d . U . . .
H81 H 0.656041 0.575993 0.375487 0.307 Uiso 1 1 calc R U . . .
C85 C 0.9131(11) 0.5131(11) 0.2927(9) 0.238(8) Uani 1 1 d . U . . .
H85 H 0.954992 0.490963 0.271837 0.286 Uiso 1 1 calc R U . . .
C84 C 0.8208(12) 0.4811(13) 0.2833(10) 0.307(10) Uani 1 1 d . U . . .
H84 H 0.803822 0.436542 0.256016 0.368 Uiso 1 1 calc R U . . .
N1B N -0.0153(10) 0.6467(12) 0.5536(5) 0.080(3) Uani 0.316(9) 1 d D U P A 2
C9B C -0.1043(12) 0.6540(17) 0.5522(4) 0.079(3) Uani 0.316(9) 1 d D U P A 2
C8B C -0.1390(12) 0.7445(14) 0.5518(6) 0.083(4) Uani 0.316(9) 1 d D U P A 2
H8B H -0.100598 0.793719 0.551484 0.099 Uiso 0.316(9) 1 calc R U P A 2
C6B C -0.2877(14) 0.6846(16) 0.5507(8) 0.086(4) Uani 0.316(9) 1 d D U P A 2
H6B H -0.349315 0.694799 0.549986 0.104 Uiso 0.316(9) 1 calc R U P A 2
C5B C -0.2585(12) 0.6031(14) 0.5505(7) 0.086(4) Uani 0.316(9) 1 d D U P A 2
H5B H -0.299127 0.555480 0.550486 0.103 Uiso 0.316(9) 1 calc R U P A 2
C4B C -0.1687(11) 0.5864(13) 0.5504(8) 0.083(3) Uani 0.316(9) 1 d D U P A 2
C3B C -0.1337(13) 0.5018(15) 0.5505(8) 0.085(4) Uani 0.316(9) 1 d D U P A 2
H3B H -0.172171 0.451656 0.547568 0.101 Uiso 0.316(9) 1 calc R U P A 2
C2B C -0.0445(13) 0.4914(15) 0.5548(8) 0.084(4) Uani 0.316(9) 1 d D U P A 2
H2B H -0.020207 0.434542 0.557059 0.101 Uiso 0.316(9) 1 calc R U P A 2
C1B C 0.0140(13) 0.5686(14) 0.5558(7) 0.083(4) Uani 0.316(9) 1 d D U P A 2
H1B H 0.076112 0.560242 0.558226 0.099 Uiso 0.316(9) 1 calc R U P A 2
C7B C -0.2296(13) 0.7551(17) 0.5520(8) 0.085(4) Uani 0.316(9) 1 d D U P A 2
H7B H -0.252332 0.813042 0.553000 0.101 Uiso 0.316(9) 1 calc R U P A 2
C14B C 0.4155(11) 0.3086(10) 0.3264(7) 0.139(2) Uani 0.325(5) 1 d G U P B 2
H14B H 0.420098 0.312319 0.362050 0.167 Uiso 0.325(5) 1 calc R U P B 2
C15B C 0.4159(11) 0.2267(8) 0.2982(9) 0.140(2) Uani 0.325(5) 1 d G U P B 2
H15B H 0.420727 0.174455 0.314459 0.169 Uiso 0.325(5) 1 calc R U P B 2
C16B C 0.4092(11) 0.2213(7) 0.2461(9) 0.142(3) Uani 0.325(5) 1 d G U P B 2
H16B H 0.409459 0.165292 0.226763 0.171 Uiso 0.325(5) 1 calc R U P B 2
C17B C 0.4021(11) 0.2977(9) 0.2223(7) 0.143(3) Uani 0.325(5) 1 d G U P B 2
H17B H 0.397564 0.293993 0.186655 0.171 Uiso 0.325(5) 1 calc R U P B 2
C18B C 0.4018(7) 0.3796(7) 0.2505(6) 0.141(3) Uani 0.325(5) 1 d G U P B 2
C13B C 0.4085(8) 0.3851(8) 0.3026(6) 0.138(2) Uani 0.325(5) 1 d G U P B 2
C12B C 0.4081(12) 0.4669(10) 0.3309(7) 0.139(2) Uani 0.325(5) 1 d G U P B 2
H12B H 0.412659 0.470661 0.366496 0.166 Uiso 0.325(5) 1 calc R U P B 2
C11B C 0.4010(12) 0.5434(8) 0.3071(9) 0.139(2) Uani 0.325(5) 1 d G U P B 2
H11B H 0.400763 0.599364 0.326390 0.167 Uiso 0.325(5) 1 calc R U P B 2
C10B C 0.3943(11) 0.5380(8) 0.2550(9) 0.140(2) Uani 0.325(5) 1 d G U P B 2
H10B H 0.389496 0.590205 0.238694 0.168 Uiso 0.325(5) 1 calc R U P B 2
N2B N 0.3947(11) 0.4561(9) 0.2267(7) 0.142(3) Uani 0.325(5) 1 d G U P B 2
N4A N 0.1617(7) 0.9790(10) 0.7284(6) 0.107(4) Uani 0.5 1 d D U P C 1
C28A C 0.2283(8) 0.9686(18) 0.7696(8) 0.124(8) Uani 0.5 1 d D U P C 1
H28A H 0.207954 0.950539 0.798660 0.149 Uiso 0.5 1 calc R U P C 1
C30A C 0.0731(7) 0.9850(11) 0.7292(9) 0.118(6) Uani 0.5 1 d D U P C 1
H30A H 0.041315 0.967163 0.695407 0.177 Uiso 0.5 1 calc R U P C 1
H30B H 0.058968 1.046154 0.740081 0.177 Uiso 0.5 1 calc R U P C 1
H30C H 0.054970 0.946195 0.752698 0.177 Uiso 0.5 1 calc R U P C 1
C29A C 0.1937(14) 0.979(2) 0.6797(7) 0.173(11) Uani 0.5 1 d D U P C 1
H29A H 0.257654 0.968404 0.683921 0.260 Uiso 0.5 1 calc R U P C 1
H29B H 0.182076 1.035720 0.666890 0.260 Uiso 0.5 1 calc R U P C 1
H29C H 0.162893 0.931526 0.655801 0.260 Uiso 0.5 1 calc R U P C 1
C21A C -0.1939(12) 0.7542(11) 1.0589(7) 0.205(11) Uani 0.5 1 d G U P D 1
H21A H -0.170566 0.701401 1.070601 0.246 Uiso 0.5 1 calc R U P D 1
C20A C -0.2679(13) 0.7503(15) 1.0220(7) 0.243(12) Uani 0.5 1 d G U P D 1
H20A H -0.295058 0.694818 1.008567 0.292 Uiso 0.5 1 calc R U P D 1
C19A C -0.3020(11) 0.8275(18) 1.0048(6) 0.255(13) Uani 0.5 1 d G U P D 1
H19A H -0.352566 0.824804 0.979664 0.306 Uiso 0.5 1 calc R U P D 1
N3A N -0.2622(10) 0.9086(15) 1.0245(5) 0.246(12) Uani 0.5 1 d G U P D 1
C27A C -0.1883(9) 0.9125(11) 1.0614(4) 0.186(9) Uani 0.5 1 d G U P D 1
C22A C -0.1541(8) 0.8353(10) 1.0785(5) 0.173(8) Uani 0.5 1 d G U P D 1
C23A C -0.0802(9) 0.8392(12) 1.1154(6) 0.166(8) Uani 0.5 1 d G U P D 1
H23A H -0.056827 0.786432 1.127128 0.200 Uiso 0.5 1 calc R U P D 1
C24A C -0.0404(9) 0.9203(14) 1.1351(5) 0.187(9) Uani 0.5 1 d G U P D 1
H24A H 0.010160 0.922999 1.160258 0.225 Uiso 0.5 1 calc R U P D 1
C25A C -0.0745(11) 0.9975(12) 1.1179(6) 0.181(8) Uani 0.5 1 d G U P D 1
H25A H -0.047345 1.052987 1.131356 0.217 Uiso 0.5 1 calc R U P D 1
C26A C -0.1485(12) 0.9936(10) 1.0811(6) 0.197(9) Uani 0.5 1 d G U P D 1
H26A H -0.171836 1.046408 1.069323 0.237 Uiso 0.5 1 calc R U P D 1
N3B N -0.2566(11) 0.9176(8) 1.0336(6) 0.204(10) Uani 0.5 1 d G U P E 2
C19B C -0.1715(13) 0.9528(8) 1.0361(6) 0.162(8) Uani 0.5 1 d G U P E 2
H19B H -0.163208 1.009359 1.025640 0.194 Uiso 0.5 1 calc R U P E 2
C20B C -0.0985(10) 0.9052(10) 1.0540(6) 0.173(8) Uani 0.5 1 d G U P E 2
H20B H -0.040291 0.929277 1.055673 0.208 Uiso 0.5 1 calc R U P E 2
C21B C -0.1106(7) 0.8224(10) 1.0693(6) 0.142(7) Uani 0.5 1 d G U P E 2
H21B H -0.060658 0.789930 1.081503 0.170 Uiso 0.5 1 calc R U P E 2
C22B C -0.1957(7) 0.7872(7) 1.0668(4) 0.129(6) Uani 0.5 1 d G U P E 2
C27B C -0.2687(7) 0.8348(7) 1.0490(5) 0.166(8) Uani 0.5 1 d G U P E 2
C26B C -0.3538(7) 0.7996(11) 1.0465(7) 0.212(10) Uani 0.5 1 d G U P E 2
H26B H -0.403707 0.832119 1.034285 0.254 Uiso 0.5 1 calc R U P E 2
C25B C -0.3659(8) 0.7168(11) 1.0618(7) 0.218(10) Uani 0.5 1 d G U P E 2
H25B H -0.424078 0.692772 1.060115 0.262 Uiso 0.5 1 calc R U P E 2
C24B C -0.2929(10) 0.6693(8) 1.0797(6) 0.176(9) Uani 0.5 1 d G U P E 2
H24B H -0.301163 0.612687 1.090147 0.211 Uiso 0.5 1 calc R U P E 2
C23B C -0.2078(9) 0.7045(8) 1.0822(5) 0.125(6) Uani 0.5 1 d G U P E 2
H23B H -0.157877 0.671948 1.094350 0.150 Uiso 0.5 1 calc R U P E 2
N4B N 0.1630(12) 1.0217(12) 0.7836(7) 0.130(4) Uani 0.5 1 d D U P C 2
C28B C 0.2260(17) 0.9923(19) 0.7501(10) 0.133(5) Uani 0.5 1 d D U P C 2
H28B H 0.211032 0.983787 0.714508 0.160 Uiso 0.5 1 calc R U P C 2
O1A O 0.3026(4) 0.9791(5) 0.7724(2) 0.1166(19) Uani 1 1 d . U . . .
C105 C -0.1046(16) 0.4835(9) 1.0599(9) 0.125(5) Uani 0.5 1 d . U P . .
N9 N -0.0262(14) 0.5191(9) 1.0804(8) 0.146(6) Uani 0.5 1 d . U P . .
C98 C -0.0609(17) 0.5372(14) 1.1629(11) 0.147(7) Uani 0.5 1 d D U P . .
H98 H -0.040564 0.557676 1.197166 0.177 Uiso 0.5 1 calc R U P . .
C97 C -0.0127(17) 0.5416(11) 1.1303(10) 0.132(6) Uani 0.5 1 d . U P . .
H97 H 0.044984 0.565321 1.142934 0.158 Uiso 0.5 1 calc R U P . .
C99 C -0.1449(17) 0.5018(15) 1.1483(11) 0.157(7) Uani 0.5 1 d D U P . .
H99 H -0.185444 0.496949 1.171510 0.189 Uiso 0.5 1 calc R U P . .
C104 C -0.1314(19) 0.4585(11) 1.0126(10) 0.155(7) Uani 0.5 1 d . U P . .
H104 H -0.089315 0.465196 0.990405 0.186 Uiso 0.5 1 calc R U P . .
C100 C -0.1700(17) 0.4695(14) 1.0901(12) 0.152(6) Uani 0.5 1 d D U P . .
C102 C -0.280(2) 0.4114(15) 1.0205(12) 0.202(9) Uani 0.5 1 d D U P . .
H102 H -0.338644 0.391459 1.007608 0.243 Uiso 0.5 1 calc R U P . .
C103 C -0.2169(19) 0.4218(11) 0.9893(11) 0.191(9) Uani 0.5 1 d D U P . .
H103 H -0.229500 0.405530 0.954060 0.229 Uiso 0.5 1 calc R U P . .
C101 C -0.2524(18) 0.4313(16) 1.0711(12) 0.191(8) Uani 0.5 1 d D U P . .
H101 H -0.291309 0.418433 1.093994 0.229 Uiso 0.5 1 calc R U P . .
C29B C 0.2171(15) 1.0643(18) 0.8318(9) 0.175(6) Uani 0.5 1 d D U P C 2
H29D H 0.234335 1.019040 0.854141 0.262 Uiso 0.5 1 calc R U P C 2
H29E H 0.181515 1.108594 0.848462 0.262 Uiso 0.5 1 calc R U P C 2
H29F H 0.270440 1.092835 0.823850 0.262 Uiso 0.5 1 calc R U P C 2
C30B C 0.0773(13) 1.0225(19) 0.7848(10) 0.166(6) Uani 0.5 1 d D U P C 2
H30D H 0.065823 1.050979 0.817520 0.249 Uiso 0.5 1 calc R U P C 2
H30E H 0.053515 0.961743 0.779769 0.249 Uiso 0.5 1 calc R U P C 2
H30F H 0.048363 1.055361 0.758040 0.249 Uiso 0.5 1 calc R U P C 2

loop_
_atom_site_aniso_label
_atom_site_aniso_U_11
_atom_site_aniso_U_22
_atom_site_aniso_U_33
_atom_site_aniso_U_23
_atom_site_aniso_U_13
_atom_site_aniso_U_12
Zn1 0.0176(2) 0.0242(2) 0.0194(2) 0.00405(17) 0.00459(16) -0.00011(16)
Zn3 0.0152(2) 0.0233(2) 0.0150(2) 0.00431(16) 0.00394(16) 0.00014(16)
Zn2 0.0188(2) 0.0250(2) 0.0193(2) 0.00466(17) 0.00438(16) 0.00095(17)
O3 0.0184(12) 0.0490(16) 0.0330(14) 0.0025(12) 0.0087(10) 0.0029(11)
O12 0.0145(12) 0.0641(19) 0.0297(14) 0.0037(12) 0.0044(10) 0.0028(11)
O11 0.0165(12) 0.068(2) 0.0275(13) 0.0050(13) 0.0062(10) 0.0005(12)
O4 0.0171(12) 0.080(2) 0.0346(15) 0.0142(14) 0.0051(11) 0.0028(13)
O14 0.0569(18) 0.0237(13) 0.0305(14) 0.0068(11) 0.0023(12) -0.0014(12)
O5 0.0170(12) 0.0627(19) 0.0424(16) 0.0050(14) 0.0052(11) 0.0010(12)
O13 0.070(2) 0.0246(13) 0.0299(14) 0.0028(11) 0.0103(14) 0.0009(13)
O6 0.0183(13) 0.064(2) 0.0429(16) 0.0005(14) 0.0079(11) -0.0009(12)
N5 0.0219(14) 0.0318(15) 0.0177(13) 0.0063(11) 0.0052(11) 0.0016(11)
O7 0.0527(18) 0.0244(14) 0.0462(17) 0.0033(12) 0.0086(14) -0.0040(12)
O9 0.0458(16) 0.0263(13) 0.0381(15) 0.0085(11) 0.0014(12) 0.0018(11)
O10 0.068(2) 0.0255(14) 0.0407(16) 0.0075(12) 0.0117(14) -0.0020(13)
O8 0.071(2) 0.0252(14) 0.0459(18) 0.0075(12) 0.0074(15) 0.0064(14)
N1 0.0258(15) 0.0348(16) 0.0220(14) 0.0058(12) 0.0052(12) -0.0034(12)
O15 0.052(2) 0.145(4) 0.0232(15) 0.018(2) -0.0008(15) -0.026(2)
C26 0.0190(17) 0.0336(19) 0.0344(19) 0.0066(15) 0.0064(14) 0.0021(14)
C51 0.034(2) 0.0244(18) 0.039(2) 0.0071(15) 0.0080(16) -0.0004(14)
C73 0.041(2) 0.0219(18) 0.0294(19) 0.0050(14) 0.0027(16) 0.0009(15)
C25 0.0191(16) 0.0274(17) 0.0343(19) 0.0075(14) 0.0054(14) 0.0014(13)
C2 0.038(2) 0.065(3) 0.030(2) 0.0100(19) 0.0131(17) -0.015(2)
C78 0.057(3) 0.027(2) 0.030(2) 0.0072(15) 0.0038(18) 0.0002(17)
C40 0.049(2) 0.0220(19) 0.043(2) 0.0049(16) 0.0062(18) 0.0007(16)
C52 0.0215(16) 0.0234(17) 0.038(2) 0.0036(15) 0.0072(14) -0.0007(13)
N6 0.049(2) 0.093(3) 0.0161(16) 0.0065(18) 0.0078(15) -0.014(2)
C68 0.0177(17) 0.060(3) 0.0245(18) 0.0029(17) 0.0016(14) 0.0008(16)
N4 0.0349(18) 0.055(2) 0.0238(16) 0.0073(14) 0.0047(13) -0.0061(15)
C65 0.0139(15) 0.0367(19) 0.0287(18) 0.0039(15) 0.0036(13) 0.0008(13)
C72 0.0283(18) 0.0235(17) 0.0333(19) 0.0047(15) 0.0041(15) -0.0006(14)
C46 0.060(3) 0.027(2) 0.041(2) 0.0084(17) 0.010(2) 0.0019(18)
C27 0.0215(17) 0.040(2) 0.035(2) 0.0087(16) 0.0076(15) 0.0017(15)
C71 0.0177(19) 0.061(3) 0.030(2) -0.0017(18) 0.0050(14) 0.0010(16)
C66 0.0132(16) 0.050(2) 0.0289(18) 0.0027(16) 0.0065(13) 0.0031(14)
C32 0.0199(18) 0.052(2) 0.045(2) 0.0074(19) 0.0068(16) 0.0000(16)
C54 0.030(2) 0.060(3) 0.0256(19) 0.0113(17) 0.0111(15) -0.0031(18)
O1 0.086(3) 0.184(6) 0.0304(19) 0.026(3) -0.012(2) -0.056(3)
C1 0.031(2) 0.049(2) 0.0259(18) 0.0065(16) 0.0056(15) -0.0083(17)
N2 0.075(3) 0.086(3) 0.0231(18) 0.0081(19) 0.0114(18) -0.018(2)
C31 0.0186(18) 0.045(2) 0.043(2) 0.0045(17) 0.0075(15) 0.0005(15)
C67 0.0226(18) 0.051(2) 0.0248(18) 0.0044(16) 0.0058(14) 0.0029(16)
C56 0.0287(19) 0.048(2) 0.0233(18) 0.0094(16) 0.0023(14) -0.0026(16)
C29 0.0206(18) 0.067(3) 0.033(2) -0.0013(19) 0.0044(15) 0.0023(18)
C53 0.0253(18) 0.054(2) 0.0237(18) 0.0099(16) 0.0049(14) -0.0018(16)
C28 0.0217(18) 0.050(2) 0.036(2) 0.0091(17) 0.0016(15) 0.0017(16)
C37 0.0209(18) 0.042(2) 0.046(2) 0.0069(18) 0.0080(16) -0.0002(15)
C5 0.049(2) 0.057(3) 0.0235(19) 0.0110(18) 0.0083(17) -0.009(2)
C55 0.0232(17) 0.043(2) 0.0224(17) 0.0044(15) 0.0055(13) -0.0016(15)
C45 0.064(3) 0.027(2) 0.045(2) 0.0068(18) 0.010(2) 0.0017(19)
C3 0.0252(18) 0.053(2) 0.0285(19) 0.0112(17) 0.0032(15) -0.0053(16)
C57 0.037(2) 0.047(2) 0.0185(17) 0.0087(15) 0.0078(15) -0.0012(17)
C38 0.0200(17) 0.0299(19) 0.045(2) 0.0055(16) 0.0050(16) 0.0005(14)
C58 0.045(2) 0.061(3) 0.0205(19) 0.0107(18) 0.0017(17) -0.008(2)
C39 0.035(2) 0.0224(18) 0.042(2) 0.0046(16) 0.0063(16) 0.0000(14)
C4 0.036(2) 0.059(3) 0.031(2) 0.0110(19) -0.0007(17) -0.0108(19)
C30 0.0212(19) 0.076(3) 0.038(2) 0.001(2) 0.0116(16) 0.0045(19)
C59 0.056(3) 0.094(4) 0.020(2) 0.012(2) 0.0079(19) -0.014(3)
C47 0.108(5) 0.030(2) 0.041(3) 0.0012(19) 0.008(3) 0.003(3)
C48 0.095(4) 0.030(2) 0.041(3) 0.0064(19) 0.006(3) 0.003(2)
C6 0.072(4) 0.082(4) 0.028(2) 0.013(2) 0.004(2) -0.022(3)
C7 0.088(4) 0.079(4) 0.027(2) 0.009(2) 0.016(2) -0.008(3)
C49 0.110(5) 0.031(2) 0.042(3) 0.0095(19) 0.013(3) 0.000(3)
C75 0.184(8) 0.031(3) 0.040(3) 0.013(2) 0.031(4) 0.016(3)
C76 0.147(6) 0.027(2) 0.029(2) 0.0074(18) 0.008(3) 0.001(3)
C50 0.107(4) 0.027(2) 0.035(2) 0.0051(18) 0.013(3) 0.000(2)
C70 0.016(2) 0.168(7) 0.027(2) -0.019(3) 0.0095(17) -0.005(3)
C69 0.021(2) 0.134(5) 0.027(2) -0.013(3) 0.0027(16) 0.002(2)
C41 0.153(7) 0.028(2) 0.040(3) 0.004(2) 0.021(3) 0.001(3)
O2 0.150(5) 0.222(7) 0.038(2) 0.014(3) 0.013(3) -0.122(5)
C24 0.091(5) 0.118(5) 0.037(3) 0.014(3) 0.012(3) -0.056(4)
C77 0.171(7) 0.026(2) 0.028(2) 0.0040(18) 0.006(3) 0.000(3)
C13 0.062(3) 0.131(6) 0.033(3) 0.015(3) 0.010(2) -0.017(4)
C9A 0.083(4) 0.067(3) 0.081(3) 0.014(3) 0.016(3) -0.011(3)
C43 0.179(8) 0.029(2) 0.039(3) 0.009(2) 0.019(4) 0.011(3)
C64 0.066(3) 0.090(4) 0.022(2) 0.009(2) 0.011(2) -0.013(3)
C33 0.025(2) 0.183(8) 0.050(3) -0.024(4) 0.004(2) -0.005(3)
C12 0.069(4) 0.108(5) 0.030(2) 0.010(3) 0.010(2) -0.012(3)
C74 0.177(7) 0.028(2) 0.034(2) 0.0052(19) 0.030(3) 0.013(3)
C44 0.194(8) 0.025(2) 0.039(3) 0.001(2) 0.023(4) 0.011(3)
C20 0.065(3) 0.108(5) 0.026(2) 0.010(3) 0.006(2) -0.025(3)
N3 0.082(4) 0.226(8) 0.025(2) 0.012(3) 0.006(2) -0.065(5)
C23 0.088(4) 0.109(5) 0.031(2) 0.008(3) 0.007(3) -0.054(4)
C34 0.027(3) 0.185(8) 0.053(3) -0.030(4) 0.010(2) 0.004(3)
C62 0.098(5) 0.123(6) 0.027(2) 0.008(3) 0.013(3) -0.051(4)
C42 0.167(7) 0.030(2) 0.041(3) 0.007(2) 0.026(4) -0.001(3)
C4A 0.086(4) 0.070(3) 0.092(3) 0.017(3) 0.014(3) -0.013(3)
C8 0.072(4) 0.193(9) 0.035(3) 0.010(4) 0.007(3) -0.051(5)
C63 0.093(5) 0.129(6) 0.025(2) 0.004(3) 0.009(3) -0.044(4)
C60 0.100(5) 0.178(8) 0.024(2) 0.005(3) 0.011(3) -0.078(5)
C9 0.069(4) 0.196(9) 0.039(3) 0.013(4) 0.015(3) -0.043(5)
N1A 0.085(4) 0.069(3) 0.083(4) 0.016(3) 0.015(3) -0.011(3)
C18 0.083(5) 0.207(9) 0.022(3) 0.019(4) 0.005(3) -0.055(5)
C35 0.022(2) 0.267(12) 0.046(3) -0.012(5) 0.008(2) -0.006(4)
C19 0.078(4) 0.140(6) 0.031(3) 0.013(3) 0.008(3) -0.035(4)
C36 0.021(2) 0.291(13) 0.047(3) -0.007(5) 0.005(2) 0.005(4)
C3A 0.090(4) 0.073(4) 0.101(4) 0.023(3) 0.011(4) -0.010(3)
C15 0.097(5) 0.184(9) 0.030(3) 0.005(4) 0.010(3) -0.067(6)
C14 0.105(6) 0.202(10) 0.039(3) 0.017(4) 0.012(3) -0.080(6)
C61 0.114(6) 0.160(7) 0.026(3) 0.006(3) 0.017(3) -0.078(5)
C11 0.069(4) 0.245(12) 0.045(3) 0.046(5) 0.007(3) -0.008(6)
C10 0.072(4) 0.211(10) 0.040(3) 0.032(4) 0.017(3) 0.000(5)
C7A 0.097(4) 0.073(4) 0.100(4) 0.011(3) 0.017(4) -0.012(3)
C1A 0.094(4) 0.072(4) 0.098(4) 0.018(3) 0.012(3) -0.011(3)
C17 0.096(5) 0.244(12) 0.031(3) 0.018(5) 0.009(3) -0.076(7)
C2A 0.095(4) 0.075(4) 0.106(4) 0.022(3) 0.011(4) -0.006(3)
C87 0.139(8) 0.157(11) 0.211(12) 0.044(7) 0.027(8) -0.020(7)
C5A 0.092(4) 0.073(4) 0.097(4) 0.013(3) 0.014(3) -0.015(3)
C8A 0.092(4) 0.070(4) 0.092(4) 0.013(3) 0.018(3) -0.010(3)
C16 0.110(6) 0.276(14) 0.029(3) 0.011(5) 0.010(3) -0.093(8)
C21 0.112(6) 0.258(12) 0.025(3) 0.006(4) 0.003(3) -0.123(7)
C22 0.147(8) 0.371(18) 0.026(3) 0.021(6) -0.006(4) -0.171(11)
N7 0.147(8) 0.273(14) 0.182(11) 0.007(8) 0.045(7) -0.048(8)
C6A 0.099(4) 0.076(4) 0.104(4) 0.010(3) 0.015(4) -0.016(3)
C14A 0.107(3) 0.080(3) 0.229(5) 0.052(4) -0.009(4) -0.002(3)
C15A 0.110(4) 0.078(3) 0.231(6) 0.051(4) -0.008(4) -0.002(3)
C16A 0.108(4) 0.076(4) 0.234(6) 0.049(4) -0.003(5) 0.003(4)
C17A 0.104(4) 0.077(4) 0.235(6) 0.048(4) -0.004(5) 0.004(4)
C18A 0.100(3) 0.074(3) 0.228(5) 0.050(4) -0.004(4) 0.001(3)
C13A 0.105(3) 0.079(3) 0.228(5) 0.051(3) -0.009(4) -0.002(3)
C12A 0.105(3) 0.082(3) 0.227(5) 0.050(3) -0.008(4) 0.000(3)
C11A 0.106(3) 0.082(3) 0.228(5) 0.048(4) -0.008(4) 0.001(3)
C10A 0.102(4) 0.077(3) 0.228(6) 0.048(4) -0.006(4) 0.002(3)
N2A 0.100(4) 0.075(3) 0.231(6) 0.045(4) -0.005(4) 0.002(3)
C86 0.150(9) 0.115(9) 0.266(15) 0.030(8) 0.066(9) -0.014(7)
C82 0.145(9) 0.119(9) 0.354(16) 0.036(9) 0.077(10) -0.036(7)
C83 0.143(11) 0.169(13) 0.50(2) -0.100(14) 0.075(12) -0.024(10)
N8 0.163(5) 0.199(6) 0.190(5) 0.050(5) 0.033(5) 0.012(5)
C88 0.169(5) 0.204(6) 0.200(6) 0.053(5) 0.027(5) 0.007(5)
C89 0.171(6) 0.208(6) 0.208(6) 0.053(5) 0.021(5) 0.011(5)
C90 0.167(5) 0.200(6) 0.200(5) 0.057(5) 0.023(5) 0.020(5)
C91 0.162(5) 0.193(6) 0.184(5) 0.055(5) 0.031(4) 0.027(4)
C96 0.159(5) 0.190(6) 0.181(5) 0.054(5) 0.032(4) 0.027(4)
C95 0.162(5) 0.190(6) 0.182(5) 0.050(5) 0.030(5) 0.030(5)
C94 0.165(5) 0.189(6) 0.180(5) 0.048(5) 0.026(5) 0.035(5)
C93 0.163(5) 0.191(6) 0.177(5) 0.049(5) 0.031(5) 0.038(5)
C92 0.162(5) 0.191(6) 0.178(5) 0.055(5) 0.034(5) 0.036(5)
C80 0.149(10) 0.36(2) 0.200(15) 0.045(11) 0.032(11) -0.004(13)
C79 0.144(10) 0.415(19) 0.108(8) 0.054(9) 0.044(8) 0.010(11)
C81 0.177(12) 0.27(2) 0.33(2) 0.018(13) 0.072(13) 0.026(12)
C85 0.130(9) 0.158(12) 0.40(2) -0.079(12) 0.039(12) -0.004(9)
C84 0.144(11) 0.217(16) 0.53(2) -0.132(16) 0.068(14) -0.016(11)
N1B 0.073(6) 0.116(7) 0.050(5) 0.022(5) 0.001(4) -0.031(5)
C9B 0.073(5) 0.118(7) 0.048(4) 0.025(5) -0.001(4) -0.029(5)
C8B 0.077(6) 0.119(8) 0.052(5) 0.027(5) 0.000(4) -0.027(6)
C6B 0.079(6) 0.121(8) 0.059(5) 0.028(5) -0.002(5) -0.026(6)
C5B 0.078(6) 0.121(8) 0.058(5) 0.026(5) -0.004(4) -0.027(6)
C4B 0.075(5) 0.118(7) 0.054(4) 0.024(5) -0.003(4) -0.029(5)
C3B 0.075(6) 0.118(8) 0.059(5) 0.022(5) -0.002(4) -0.030(6)
C2B 0.075(6) 0.118(8) 0.059(5) 0.020(5) 0.000(5) -0.030(6)
C1B 0.074(6) 0.118(8) 0.056(5) 0.020(5) 0.001(4) -0.030(6)
C7B 0.078(6) 0.121(8) 0.056(5) 0.029(5) 0.000(5) -0.026(6)
C14B 0.108(4) 0.080(3) 0.229(5) 0.051(4) -0.009(4) -0.002(3)
C15B 0.110(4) 0.080(3) 0.229(6) 0.050(4) -0.008(4) -0.002(3)
C16B 0.112(5) 0.083(4) 0.230(6) 0.047(5) -0.006(5) -0.001(4)
C17B 0.111(5) 0.083(4) 0.231(6) 0.044(5) -0.006(5) 0.000(4)
C18B 0.108(4) 0.082(4) 0.230(6) 0.046(4) -0.006(5) -0.002(4)
C13B 0.105(3) 0.079(3) 0.228(5) 0.051(3) -0.008(4) -0.001(3)
C12B 0.106(3) 0.081(3) 0.227(5) 0.050(4) -0.008(4) -0.001(3)
C11B 0.106(3) 0.081(3) 0.228(5) 0.049(4) -0.008(4) 0.001(3)
C10B 0.107(4) 0.082(4) 0.228(6) 0.047(4) -0.006(4) 0.000(4)
N2B 0.109(4) 0.084(4) 0.231(6) 0.045(5) -0.006(5) 0.000(4)
N4A 0.063(6) 0.114(10) 0.143(10) 0.062(9) -0.024(6) -0.023(6)
C28A 0.027(6) 0.23(2) 0.131(12) 0.068(15) 0.014(6) 0.014(9)
C30A 0.053(6) 0.071(9) 0.22(2) 0.018(11) -0.008(8) 0.006(7)
C29A 0.108(14) 0.28(3) 0.133(13) 0.09(2) -0.017(10) -0.017(18)
C21A 0.20(2) 0.28(2) 0.15(2) 0.06(2) 0.014(15) 0.021(19)
C20A 0.23(3) 0.36(3) 0.13(2) 0.04(2) 0.001(15) 0.03(2)
C19A 0.23(3) 0.39(3) 0.13(2) 0.02(2) -0.019(17) 0.08(2)
N3A 0.24(2) 0.36(3) 0.121(18) 0.03(2) -0.016(15) 0.10(2)
C27A 0.177(19) 0.274(19) 0.121(16) 0.076(16) 0.024(11) 0.069(16)
C22A 0.141(17) 0.254(18) 0.142(18) 0.068(16) 0.042(11) 0.054(15)
C23A 0.142(17) 0.234(19) 0.141(18) 0.078(16) 0.035(11) 0.045(15)
C24A 0.146(18) 0.23(2) 0.20(2) 0.070(18) 0.027(14) 0.049(15)
C25A 0.163(19) 0.231(18) 0.166(19) 0.055(16) 0.049(12) 0.074(15)
C26A 0.22(2) 0.255(18) 0.130(18) 0.062(17) 0.028(13) 0.075(17)
N3B 0.217(17) 0.154(16) 0.25(2) 0.057(17) 0.05(2) 0.038(14)
C19B 0.23(2) 0.111(13) 0.152(18) -0.012(12) 0.080(18) 0.025(11)
C20B 0.193(16) 0.156(17) 0.18(2) 0.021(16) 0.073(17) 0.000(13)
C21B 0.133(11) 0.173(16) 0.125(15) 0.035(14) 0.018(14) 0.001(11)
C22B 0.119(10) 0.140(13) 0.135(16) 0.018(12) 0.045(12) 0.031(9)
C27B 0.139(11) 0.155(15) 0.22(2) 0.061(15) 0.049(16) 0.050(10)
C26B 0.128(11) 0.21(2) 0.32(3) 0.09(2) 0.036(19) 0.046(13)
C25B 0.119(12) 0.18(2) 0.36(3) 0.05(2) 0.011(19) 0.014(13)
C24B 0.130(13) 0.150(17) 0.25(2) 0.037(16) 0.021(18) 0.012(11)
C23B 0.123(11) 0.131(12) 0.123(14) 0.016(11) 0.018(12) 0.023(9)
N4B 0.129(5) 0.128(6) 0.137(6) 0.030(4) 0.021(4) 0.009(4)
C28B 0.129(6) 0.134(7) 0.135(7) 0.023(5) 0.005(4) 0.008(5)
O1A 0.089(3) 0.168(4) 0.098(3) 0.032(3) 0.017(3) -0.010(3)
C105 0.169(12) 0.071(9) 0.126(10) 0.024(9) -0.018(8) -0.006(9)
N9 0.170(12) 0.102(11) 0.152(11) 0.005(10) -0.017(10) -0.021(10)
C98 0.174(17) 0.100(13) 0.166(13) 0.030(13) 0.009(11) 0.010(12)
C97 0.147(14) 0.096(12) 0.139(12) -0.002(12) -0.012(10) 0.006(11)
C99 0.177(15) 0.133(16) 0.169(12) 0.035(13) 0.038(12) 0.006(13)
C104 0.201(16) 0.096(12) 0.146(11) -0.026(12) -0.019(10) 0.008(12)
C100 0.158(13) 0.104(13) 0.191(12) 0.005(13) 0.020(10) 0.010(11)
C102 0.170(16) 0.136(16) 0.27(2) -0.047(18) -0.015(13) 0.039(14)
C103 0.193(18) 0.111(14) 0.229(17) -0.086(14) -0.021(12) 0.017(14)
C101 0.160(14) 0.139(17) 0.262(17) -0.001(18) 0.008(14) 0.006(13)
C29B 0.176(6) 0.175(7) 0.174(6) 0.018(2) 0.025(2) 0.004(2)
C30B 0.165(6) 0.167(7) 0.167(6) 0.020(2) 0.026(2) 0.004(2)

loop_
_atom_type_symbol
_atom_type_description
_atom_type_scat_dispersion_real
_atom_type_scat_dispersion_imag
_atom_type_scat_source
C C 0.0181 0.0091 'International Tables Vol C Tables 4.2.6.8 and 6.1.1.4'
H H 0.0000 0.0000 'International Tables Vol C Tables 4.2.6.8 and 6.1.1.4'
N N 0.0311 0.0180 'International Tables Vol C Tables 4.2.6.8 and 6.1.1.4'
O O 0.0492 0.0322 'International Tables Vol C Tables 4.2.6.8 and 6.1.1.4'
Zn Zn -1.5491 0.6778 'International Tables Vol C Tables 4.2.6.8 and 6.1.1.4'

loop_
_geom_angle_atom_site_label_1
_geom_angle_atom_site_label_2
_geom_angle_atom_site_label_3
_geom_angle
_geom_angle_site_symmetry_1
_geom_angle_site_symmetry_3
_geom_angle_publ_flag
O3 Zn1 Zn2 84.47(8) . . ?
O3 Zn1 O7 89.17(12) . . ?
O3 Zn1 O9 88.34(12) . 1_565 ?
O3 Zn1 N1 98.82(11) . . ?
O5 Zn1 Zn2 77.37(8) 1_455 . ?
O5 Zn1 O3 161.55(12) 1_455 . ?
O5 Zn1 O7 88.22(13) 1_455 . ?
O5 Zn1 O9 86.98(12) 1_455 1_565 ?
O5 Zn1 N1 99.62(12) 1_455 . ?
O7 Zn1 Zn2 71.71(9) . . ?
O7 Zn1 O9 157.04(12) . 1_565 ?
O9 Zn1 Zn2 85.34(8) 1_565 . ?
N1 Zn1 Zn2 170.68(9) . . ?
N1 Zn1 O7 99.52(12) . . ?
N1 Zn1 O9 103.41(12) . 1_565 ?
O12 Zn3 Zn3 78.58(8) 2_676 2_676 ?
O12 Zn3 O14 87.08(13) 2_676 2_676 ?
O12 Zn3 O13 88.67(13) 2_676 . ?
O11 Zn3 Zn3 80.94(8) . 2_676 ?
O11 Zn3 O12 159.31(11) . 2_676 ?
O11 Zn3 O14 88.78(13) . 2_676 ?
O11 Zn3 O13 88.03(13) . . ?
O11 Zn3 N5 101.22(11) . . ?
O14 Zn3 Zn3 86.53(8) 2_676 2_676 ?
O13 Zn3 Zn3 72.66(8) . 2_676 ?
O13 Zn3 O14 159.19(11) . 2_676 ?
N5 Zn3 Zn3 170.54(9) . 2_676 ?
N5 Zn3 O12 99.46(11) . 2_676 ?
N5 Zn3 O14 102.67(12) . 2_676 ?
N5 Zn3 O13 98.12(12) . . ?
O4 Zn2 Zn1 74.84(8) . . ?
O4 Zn2 O10 87.75(14) . 1_565 ?
O6 Zn2 Zn1 81.67(9) 1_455 . ?
O6 Zn2 O4 156.40(12) 1_455 . ?
O6 Zn2 O10 87.98(13) 1_455 1_565 ?
O6 Zn2 O8 89.06(14) 1_455 . ?
O6 Zn2 N4 109.55(13) 1_455 1_554 ?
O10 Zn2 Zn1 73.80(8) 1_565 . ?
O8 Zn2 Zn1 87.67(9) . . ?
O8 Zn2 O4 87.66(14) . . ?
O8 Zn2 O10 161.46(13) . 1_565 ?
O8 Zn2 N4 103.02(14) . 1_554 ?
N4 Zn2 Zn1 164.34(10) 1_554 . ?
N4 Zn2 O4 93.95(12) 1_554 . ?
N4 Zn2 O10 95.21(14) 1_554 1_565 ?
C25 O3 Zn1 121.8(2) . . ?
C65 O12 Zn3 128.5(2) . 2_676 ?
C65 O11 Zn3 125.7(2) . . ?
C25 O4 Zn2 133.6(2) . . ?
C72 O14 Zn3 118.4(2) . 2_676 ?
C38 O5 Zn1 130.0(3) . 1_655 ?
C72 O13 Zn3 137.1(3) . . ?
C38 O6 Zn2 124.4(3) . 1_655 ?
C53 N5 Zn3 120.8(2) . . ?
C53 N5 C55 118.0(3) . . ?
C55 N5 Zn3 120.9(2) . . ?
C39 O7 Zn1 137.2(3) . . ?
C52 O9 Zn1 119.4(2) . 1_545 ?
C52 O10 Zn2 135.2(3) . 1_545 ?
C39 O8 Zn2 117.4(3) . . ?
C1 N1 Zn1 122.1(2) . . ?
C3 N1 Zn1 120.0(2) . . ?
C3 N1 C1 117.7(3) . . ?
C27 C26 C25 120.1(3) . . ?
C29 C26 C25 120.9(3) . . ?
C29 C26 C27 119.0(3) . . ?
C48 C51 C52 121.1(4) . . ?
C50 C51 C52 120.9(4) . . ?
C50 C51 C48 117.9(4) . . ?
C76 C73 C72 122.6(4) . . ?
C76 C73 C74 116.9(4) . . ?
C74 C73 C72 120.5(4) . . ?
O3 C25 C26 117.9(3) . . ?
O4 C25 O3 125.3(3) . . ?
O4 C25 C26 116.8(3) . . ?
C1 C2 H2 120.0 . . ?
C5 C2 H2 120.0 . . ?
C5 C2 C1 120.0(4) . . ?
C75 C78 C78 122.0(5) . 2_666 ?
C75 C78 C77 116.4(4) . . ?
C77 C78 C78 121.5(5) . 2_666 ?
C41 C40 C39 120.2(4) . . ?
C41 C40 C43 117.6(4) . . ?
C43 C40 C39 122.1(4) . . ?
O9 C52 C51 118.3(3) . . ?
O10 C52 O9 125.7(3) . . ?
O10 C52 C51 116.1(3) . . ?
C58 N6 H6 117.7 . . ?
C58 N6 C59 124.5(4) . . ?
C59 N6 H6 117.7 . . ?
C71 C68 H68 119.0 . . ?
C67 C68 H68 119.0 . . ?
C67 C68 C71 122.1(4) . . ?
C23 N4 Zn2 118.5(3) . 1_556 ?
C21 N4 Zn2 126.2(4) . 1_556 ?
C21 N4 C23 115.2(4) . . ?
O12 C65 C66 116.9(3) . . ?
O11 C65 O12 126.0(3) . . ?
O11 C65 C66 117.1(3) . . ?
O14 C72 C73 118.0(3) . . ?
O13 C72 O14 125.2(3) . . ?
O13 C72 C73 116.7(3) . . ?
C47 C46 C45 120.9(4) . . ?
C49 C46 C45 122.4(4) . . ?
C49 C46 C47 116.7(4) . . ?
C26 C27 H27 120.1 . . ?
C28 C27 C26 119.8(4) . . ?
C28 C27 H27 120.1 . . ?
C68 C71 C71 121.9(4) . 2_776 ?
C68 C71 C70 116.6(4) . . ?
C70 C71 C71 121.5(5) . 2_776 ?
C67 C66 C65 120.3(3) . . ?
C69 C66 C65 120.8(3) . . ?
C69 C66 C67 118.8(3) . . ?
C34 C32 C31 122.5(4) . . ?
C34 C32 C36 115.2(4) . . ?
C36 C32 C31 122.3(4) . . ?
C53 C54 H54 120.2 . . ?
C53 C54 C57 119.6(3) . . ?
C57 C54 H54 120.2 . . ?
N1 C1 C2 122.4(4) . . ?
N1 C1 H1 118.8 . . ?
C2 C1 H1 118.8 . . ?
C6 N2 H2A 117.6 . . ?
C6 N2 C7 124.7(5) . . ?
C7 N2 H2A 117.6 . . ?
C28 C31 C32 121.5(4) . . ?
C30 C31 C32 121.4(4) . . ?
C30 C31 C28 117.1(3) . . ?
C68 C67 C66 120.1(3) . . ?
C68 C67 H67 119.9 . . ?
C66 C67 H67 119.9 . . ?
C55 C56 H56 119.9 . . ?
C55 C56 C57 120.3(4) . . ?
C57 C56 H56 119.9 . . ?
C26 C29 H29 119.7 . . ?
C30 C29 C26 120.7(4) . . ?
C30 C29 H29 119.7 . . ?
N5 C53 C54 122.3(4) . . ?
N5 C53 H53 118.8 . . ?
C54 C53 H53 118.8 . . ?
C27 C28 C31 121.9(4) . . ?
C27 C28 H28 119.0 . . ?
C31 C28 H28 119.0 . . ?
C33 C37 C38 121.5(4) . . ?
C35 C37 C38 121.7(4) . . ?
C35 C37 C33 116.7(4) . . ?
C2 C5 C4 117.4(4) . . ?
C2 C5 C6 125.8(4) . . ?
C4 C5 C6 116.7(4) . . ?
N5 C55 C56 122.3(3) . . ?
N5 C55 H55 118.9 . . ?
C56 C55 H55 118.9 . . ?
C44 C45 C46 121.8(4) . . ?
C42 C45 C46 121.6(4) . . ?
C42 C45 C44 116.6(4) . . ?
N1 C3 H3 118.7 . . ?
N1 C3 C4 122.6(4) . . ?
C4 C3 H3 118.7 . . ?
C54 C57 C56 117.5(3) . . ?
C54 C57 C58 125.5(4) . . ?
C56 C57 C58 117.1(4) . . ?
O5 C38 O6 125.3(3) . . ?
O5 C38 C37 116.9(4) . . ?
O6 C38 C37 117.7(4) . . ?
O15 C58 N6 123.2(4) . . ?
O15 C58 C57 119.5(4) . . ?
N6 C58 C57 117.3(4) . . ?
O7 C39 O8 125.6(4) . . ?
O7 C39 C40 117.2(4) . . ?
O8 C39 C40 117.2(4) . . ?
C5 C4 H4 120.1 . . ?
C3 C4 C5 119.9(4) . . ?
C3 C4 H4 120.1 . . ?
C31 C30 H30 119.3 . . ?
C29 C30 C31 121.4(4) . . ?
C29 C30 H30 119.3 . . ?
C62 C59 N6 122.8(5) . . ?
C60 C59 N6 119.5(5) . . ?
C60 C59 C62 117.6(5) . . ?
C46 C47 H47 119.1 . . ?
C48 C47 C46 121.7(5) . . ?
C48 C47 H47 119.1 . . ?
C51 C48 H48 119.8 . . ?
C47 C48 C51 120.4(4) . . ?
C47 C48 H48 119.8 . . ?
O1 C6 N2 124.1(5) . . ?
O1 C6 C5 118.8(5) . . ?
N2 C6 C5 117.1(5) . . ?
C8 C7 N2 119.0(6) . . ?
C8 C7 C10 118.7(5) . . ?
C10 C7 N2 122.2(5) . . ?
C46 C49 H49 119.0 . . ?
C46 C49 C50 121.9(4) . . ?
C50 C49 H49 119.0 . . ?
C78 C75 H75 118.8 . . ?
C78 C75 C74 122.3(5) . . ?
C74 C75 H75 118.8 . . ?
C73 C76 H76 119.2 . . ?
C73 C76 C77 121.6(4) . . ?
C77 C76 H76 119.2 . . ?
C51 C50 C49 121.2(4) . . ?
C51 C50 H50 119.4 . . ?
C49 C50 H50 119.4 . . ?
C71 C70 H70 119.2 . . ?
C69 C70 C71 121.6(4) . . ?
C69 C70 H70 119.2 . . ?
C66 C69 H69 119.6 . . ?
C70 C69 C66 120.9(4) . . ?
C70 C69 H69 119.6 . . ?
C40 C41 H41 119.7 . . ?
C40 C41 C42 120.7(5) . . ?
C42 C41 H41 119.7 . . ?
C20 C24 H24 119.5 . . ?
C20 C24 C23 120.9(5) . . ?
C23 C24 H24 119.5 . . ?
C78 C77 C76 121.6(5) . . ?
C78 C77 H77 119.2 . . ?
C76 C77 H77 119.2 . . ?
C15 C13 C12 121.4(6) . . ?
C17 C13 C12 122.0(6) . . ?
C17 C13 C15 116.5(5) . . ?
C4A C9A C8A 117.0(9) . . ?
N1A C9A C4A 125.9(13) . . ?
N1A C9A C8A 117.1(10) . . ?
C40 C43 H43 119.4 . . ?
C40 C43 C44 121.3(5) . . ?
C44 C43 H43 119.4 . . ?
C63 C64 C64 121.0(6) . 2_677 ?
C61 C64 C64 122.8(6) . 2_677 ?
C61 C64 C63 116.2(4) . . ?
C37 C33 H33 119.6 . . ?
C37 C33 C34 120.8(5) . . ?
C34 C33 H33 119.6 . . ?
C9 C12 C13 122.9(6) . . ?
C9 C12 C11 116.3(5) . . ?
C11 C12 C13 120.8(6) . . ?
C73 C74 C75 121.0(5) . . ?
C73 C74 H74 119.5 . . ?
C75 C74 H74 119.5 . . ?
C45 C44 C43 121.5(5) . . ?
C45 C44 H44 119.3 . . ?
C43 C44 H44 119.3 . . ?
C24 C20 C19 117.9(5) . . ?
C24 C20 C22 115.9(5) . . ?
C22 C20 C19 126.2(5) . . ?
C18 N3 H3A 116.7 . . ?
C19 N3 H3A 116.7 . . ?
C19 N3 C18 126.6(5) . . ?
N4 C23 C24 123.3(5) . . ?
N4 C23 H23 118.3 . . ?
C24 C23 H23 118.3 . . ?
C32 C34 C33 123.2(5) . . ?
C32 C34 H34 118.4 . . ?
C33 C34 H34 118.4 . . ?
C59 C62 H62 119.2 . . ?
C59 C62 C63 121.6(5) . . ?
C63 C62 H62 119.2 . . ?
C45 C42 C41 122.1(5) . . ?
C45 C42 H42 118.9 . . ?
C41 C42 H42 118.9 . . ?
C3A C4A C9A 115.1(10) . . ?
C3A C4A C5A 124.0(10) . . ?
C5A C4A C9A 120.9(11) . . ?
C7 C8 H8 119.1 . . ?
C7 C8 C9 121.8(6) . . ?
C9 C8 H8 119.1 . . ?
C64 C63 C62 121.4(6) . . ?
C64 C63 H63 119.3 . . ?
C62 C63 H63 119.3 . . ?
C59 C60 H60 119.7 . . ?
C59 C60 C61 120.6(6) . . ?
C61 C60 H60 119.7 . . ?
C12 C9 C8 123.0(6) . . ?
C12 C9 H9 118.5 . . ?
C8 C9 H9 118.5 . . ?
C1A N1A C9A 116.0(10) . . ?
C14 C18 N3 118.1(6) . . ?
C14 C18 C16 118.3(5) . . ?
C16 C18 N3 123.4(6) . . ?
C37 C35 H35 119.0 . . ?
C37 C35 C36 121.9(6) . . ?
C36 C35 H35 119.0 . . ?
O2 C19 C20 118.9(5) . . ?
O2 C19 N3 124.9(5) . . ?
N3 C19 C20 116.2(5) . . ?
C32 C36 C35 121.9(6) . . ?
C32 C36 H36 119.1 . . ?
C35 C36 H36 119.1 . . ?
C4A C3A H3AA 119.4 . . ?
C2A C3A C4A 121.1(11) . . ?
C2A C3A H3AA 119.4 . . ?
C13 C15 H15 119.2 . . ?
C13 C15 C14 121.7(6) . . ?
C14 C15 H15 119.2 . . ?
C18 C14 C15 121.3(6) . . ?
C18 C14 H14 119.3 . . ?
C15 C14 H14 119.3 . . ?
C64 C61 C60 122.5(5) . . ?
C64 C61 H61 118.8 . . ?
C60 C61 H61 118.8 . . ?
C12 C11 H11 119.4 . . ?
C10 C11 C12 121.2(7) . . ?
C10 C11 H11 119.4 . . ?
C7 C10 H10 120.6 . . ?
C11 C10 C7 118.9(6) . . ?
C11 C10 H10 120.6 . . ?
C8A C7A H7A 118.9 . . ?
C8A C7A C6A 122.1(12) . . ?
C6A C7A H7A 118.9 . . ?
N1A C1A H1A 117.6 . . ?
N1A C1A C2A 124.9(10) . . ?
C2A C1A H1A 117.6 . . ?
C13 C17 H17 118.7 . . ?
C13 C17 C16 122.6(7) . . ?
C16 C17 H17 118.7 . . ?
C3A C2A C1A 117.0(11) . . ?
C3A C2A H2AA 121.5 . . ?
C1A C2A H2AA 121.5 . . ?
N7 C87 C86 112.7(14) . . ?
C82 C87 N7 122.3(17) . . ?
C82 C87 C86 125.0(18) . . ?
C4A C5A H5A 119.4 . . ?
C6A C5A C4A 121.2(11) . . ?
C6A C5A H5A 119.4 . . ?
C9A C8A H8A 121.0 . . ?
C7A C8A C9A 118.0(10) . . ?
C7A C8A H8A 121.0 . . ?
C18 C16 C17 119.6(7) . . ?
C18 C16 H16 120.2 . . ?
C17 C16 H16 120.2 . . ?
N4 C21 H21 117.6 . . ?
N4 C21 C22 124.8(6) . . ?
C22 C21 H21 117.6 . . ?
C20 C22 C21 119.3(6) . . ?
C20 C22 H22 120.3 . . ?
C21 C22 H22 120.3 . . ?
C79 N7 C87 111.3(14) . . ?
C7A C6A H6A 119.7 . . ?
C5A C6A C7A 120.7(11) . . ?
C5A C6A H6A 119.7 . . ?
C15A C14A H14A 120.0 . . ?
C15A C14A C13A 120.0 . . ?
C13A C14A H14A 120.0 . . ?
C14A C15A H15A 120.0 . . ?
C14A C15A C16A 120.0 . . ?
C16A C15A H15A 120.0 . . ?
C15A C16A H16A 120.0 . . ?
C15A C16A C17A 120.0 . . ?
C17A C16A H16A 120.0 . . ?
C16A C17A H17A 120.0 . . ?
C18A C17A C16A 120.0 . . ?
C18A C17A H17A 120.0 . . ?
C17A C18A C13A 120.0 . . ?
C17A C18A N2A 120.0 . . ?
C13A C18A N2A 120.0 . . ?
C18A C13A C14A 120.0 . . ?
C12A C13A C14A 120.0 . . ?
C12A C13A C18A 120.0 . . ?
C13A C12A H12A 120.0 . . ?
C13A C12A C11A 120.0 . . ?
C11A C12A H12A 120.0 . . ?
C12A C11A H11A 120.0 . . ?
C10A C11A C12A 120.0 . . ?
C10A C11A H11A 120.0 . . ?
C11A C10A H10A 120.0 . . ?
C11A C10A N2A 120.0 . . ?
N2A C10A H10A 120.0 . . ?
C10A N2A C18A 120.0 . . ?
C87 C86 H86 120.3 . . ?
C85 C86 C87 119.4(15) . . ?
C85 C86 H86 120.3 . . ?
C87 C82 C83 115.6(18) . . ?
C87 C82 C81 132(2) . . ?
C81 C82 C83 112.0(16) . . ?
C82 C83 H83 120.7 . . ?
C84 C83 C82 118.6(18) . . ?
C84 C83 H83 120.7 . . ?
C88 N8 C96 120.0 . . ?
N8 C88 H88 120.0 . . ?
N8 C88 C89 120.0 . . ?
C89 C88 H88 120.0 . . ?
C88 C89 H89 120.0 . . ?
C90 C89 C88 120.0 . . ?
C90 C89 H89 120.0 . . ?
C89 C90 H90 120.0 . . ?
C91 C90 C89 120.0 . . ?
C91 C90 H90 120.0 . . ?
C90 C91 C96 120.0 . . ?
C90 C91 C92 120.0 . . ?
C96 C91 C92 120.0 . . ?
C91 C96 N8 120.0 . . ?
C95 C96 N8 120.0 . . ?
C95 C96 C91 120.0 . . ?
C96 C95 H95 120.0 . . ?
C96 C95 C94 120.0 . . ?
C94 C95 H95 120.0 . . ?
C95 C94 H94 120.0 . . ?
C93 C94 C95 120.0 . . ?
C93 C94 H94 120.0 . . ?
C94 C93 H93 120.0 . . ?
C94 C93 C92 120.0 . . ?
C92 C93 H93 120.0 . . ?
C91 C92 H92 120.0 . . ?
C93 C92 C91 120.0 . . ?
C93 C92 H92 120.0 . . ?
C79 C80 H80 120.7 . . ?
C79 C80 C81 119(2) . . ?
C81 C80 H80 120.7 . . ?
N7 C79 C80 128.4(19) . . ?
N7 C79 H79 115.8 . . ?
C80 C79 H79 115.8 . . ?
C82 C81 C80 107.3(19) . . ?
C82 C81 H81 126.3 . . ?
C80 C81 H81 126.3 . . ?
C86 C85 H85 121.2 . . ?
C86 C85 C84 117.7(18) . . ?
C84 C85 H85 121.2 . . ?
C83 C84 C85 123(2) . . ?
C83 C84 H84 118.3 . . ?
C85 C84 H84 118.3 . . ?
C1B N1B C9B 115.4(17) . . ?
N1B C9B C8B 116.2(16) . . ?
N1B C9B C4B 128(2) . . ?
C4B C9B C8B 115.4(17) . . ?
C9B C8B H8B 121.1 . . ?
C7B C8B C9B 117.9(17) . . ?
C7B C8B H8B 121.1 . . ?
C5B C6B H6B 119.7 . . ?
C5B C6B C7B 121(2) . . ?
C7B C6B H6B 119.7 . . ?
C6B C5B H5B 119.7 . . ?
C6B C5B C4B 120.6(18) . . ?
C4B C5B H5B 119.7 . . ?
C5B C4B C9B 122.8(18) . . ?
C5B C4B C3B 123.3(16) . . ?
C3B C4B C9B 113.8(17) . . ?
C4B C3B H3B 120.0 . . ?
C2B C3B C4B 120.0(18) . . ?
C2B C3B H3B 120.0 . . ?
C3B C2B H2B 120.2 . . ?
C3B C2B C1B 119.6(19) . . ?
C1B C2B H2B 120.2 . . ?
N1B C1B C2B 122.6(18) . . ?
N1B C1B H1B 118.7 . . ?
C2B C1B H1B 118.7 . . ?
C8B C7B H7B 118.7 . . ?
C6B C7B C8B 123(2) . . ?
C6B C7B H7B 118.7 . . ?
C15B C14B H14B 120.0 . . ?
C15B C14B C13B 120.0 . . ?
C13B C14B H14B 120.0 . . ?
C14B C15B H15B 120.0 . . ?
C14B C15B C16B 120.0 . . ?
C16B C15B H15B 120.0 . . ?
C15B C16B H16B 120.0 . . ?
C17B C16B C15B 120.0 . . ?
C17B C16B H16B 120.0 . . ?
C16B C17B H17B 120.0 . . ?
C18B C17B C16B 120.0 . . ?
C18B C17B H17B 120.0 . . ?
C17B C18B C13B 120.0 . . ?
C17B C18B N2B 120.0 . . ?
C13B C18B N2B 120.0 . . ?
C18B C13B C14B 120.0 . . ?
C12B C13B C14B 120.0 . . ?
C12B C13B C18B 120.0 . . ?
C13B C12B H12B 120.0 . . ?
C13B C12B C11B 120.0 . . ?
C11B C12B H12B 120.0 . . ?
C12B C11B H11B 120.0 . . ?
C10B C11B C12B 120.0 . . ?
C10B C11B H11B 120.0 . . ?
C11B C10B H10B 120.0 . . ?
C11B C10B N2B 120.0 . . ?
N2B C10B H10B 120.0 . . ?
C10B N2B C18B 120.0 . . ?
C28A N4A C29A 114.9(14) . . ?
C30A N4A C28A 127.2(16) . . ?
C30A N4A C29A 117.8(16) . . ?
N4A C28A H28A 115.8 . . ?
O1A C28A N4A 128.4(17) . . ?
O1A C28A H28A 115.8 . . ?
N4A C30A H30A 109.5 . . ?
N4A C30A H30B 109.5 . . ?
N4A C30A H30C 109.5 . . ?
H30A C30A H30B 109.5 . . ?
H30A C30A H30C 109.5 . . ?
H30B C30A H30C 109.5 . . ?
N4A C29A H29A 109.5 . . ?
N4A C29A H29B 109.5 . . ?
N4A C29A H29C 109.5 . . ?
H29A C29A H29B 109.5 . . ?
H29A C29A H29C 109.5 . . ?
H29B C29A H29C 109.5 . . ?
C20A C21A H21A 120.0 . . ?
C20A C21A C22A 120.0 . . ?
C22A C21A H21A 120.0 . . ?
C21A C20A H20A 120.0 . . ?
C21A C20A C19A 120.0 . . ?
C19A C20A H20A 120.0 . . ?
C20A C19A H19A 120.0 . . ?
N3A C19A C20A 120.0 . . ?
N3A C19A H19A 120.0 . . ?
C19A N3A C27A 120.0 . . ?
N3A C27A C22A 120.0 . . ?
N3A C27A C26A 120.0 . . ?
C22A C27A C26A 120.0 . . ?
C27A C22A C21A 120.0 . . ?
C23A C22A C21A 120.0 . . ?
C23A C22A C27A 120.0 . . ?
C22A C23A H23A 120.0 . . ?
C24A C23A C22A 120.0 . . ?
C24A C23A H23A 120.0 . . ?
C23A C24A H24A 120.0 . . ?
C23A C24A C25A 120.0 . . ?
C25A C24A H24A 120.0 . . ?
C24A C25A H25A 120.0 . . ?
C26A C25A C24A 120.0 . . ?
C26A C25A H25A 120.0 . . ?
C27A C26A H26A 120.0 . . ?
C25A C26A C27A 120.0 . . ?
C25A C26A H26A 120.0 . . ?
C19B N3B C27B 120.0 . . ?
N3B C19B H19B 120.0 . . ?
N3B C19B C20B 120.0 . . ?
C20B C19B H19B 120.0 . . ?
C19B C20B H20B 120.0 . . ?
C21B C20B C19B 120.0 . . ?
C21B C20B H20B 120.0 . . ?
C20B C21B H21B 120.0 . . ?
C20B C21B C22B 120.0 . . ?
C22B C21B H21B 120.0 . . ?
C21B C22B C27B 120.0 . . ?
C21B C22B C23B 120.0 . . ?
C27B C22B C23B 120.0 . . ?
C22B C27B N3B 120.0 . . ?
C26B C27B N3B 120.0 . . ?
C26B C27B C22B 120.0 . . ?
C27B C26B H26B 120.0 . . ?
C27B C26B C25B 120.0 . . ?
C25B C26B H26B 120.0 . . ?
C26B C25B H25B 120.0 . . ?
C26B C25B C24B 120.0 . . ?
C24B C25B H25B 120.0 . . ?
C25B C24B H24B 120.0 . . ?
C23B C24B C25B 120.0 . . ?
C23B C24B H24B 120.0 . . ?
C22B C23B H23B 120.0 . . ?
C24B C23B C22B 120.0 . . ?
C24B C23B H23B 120.0 . . ?
C28B N4B C29B 106(2) . . ?
C30B N4B C28B 140(2) . . ?
C30B N4B C29B 113.3(16) . . ?
N4B C28B H28B 123.0 . . ?
O1A C28B N4B 114(2) . . ?
O1A C28B H28B 123.0 . . ?
N9 C105 C100 120(2) . . ?
C104 C105 N9 127(3) . . ?
C104 C105 C100 112(3) . . ?
C105 N9 C97 118(2) . . ?
C97 C98 H98 121.0 . . ?
C97 C98 C99 118(3) . . ?
C99 C98 H98 121.0 . . ?
N9 C97 H97 113.9 . . ?
C98 C97 N9 132(3) . . ?
C98 C97 H97 113.9 . . ?
C98 C99 H99 122.1 . . ?
C98 C99 C100 116(3) . . ?
C100 C99 H99 122.1 . . ?
C105 C104 H104 115.8 . . ?
C105 C104 C103 128(3) . . ?
C103 C104 H104 115.8 . . ?
C105 C100 C99 116(2) . . ?
C101 C100 C105 123(3) . . ?
C101 C100 C99 121(3) . . ?
C103 C102 H102 121.9 . . ?
C101 C102 H102 121.9 . . ?
C101 C102 C103 116(3) . . ?
C104 C103 H103 121.3 . . ?
C102 C103 C104 117(3) . . ?
C102 C103 H103 121.3 . . ?
C100 C101 H101 118.8 . . ?
C102 C101 C100 122(3) . . ?
C102 C101 H101 118.8 . . ?
N4B C29B H29D 109.5 . . ?
N4B C29B H29E 109.5 . . ?
N4B C29B H29F 109.5 . . ?
H29D C29B H29E 109.5 . . ?
H29D C29B H29F 109.5 . . ?
H29E C29B H29F 109.5 . . ?
N4B C30B H30D 109.5 . . ?
N4B C30B H30E 109.5 . . ?
N4B C30B H30F 109.5 . . ?
H30D C30B H30E 109.5 . . ?
H30D C30B H30F 109.5 . . ?
H30E C30B H30F 109.5 . . ?

loop_
_geom_bond_atom_site_label_1
_geom_bond_atom_site_label_2
_geom_bond_distance
_geom_bond_site_symmetry_2
_geom_bond_publ_flag
Zn1 Zn2 2.9539(6) . ?
Zn1 O3 2.028(2) . ?
Zn1 O5 2.024(3) 1_455 ?
Zn1 O7 2.058(3) . ?
Zn1 O9 2.060(3) 1_565 ?
Zn1 N1 2.037(3) . ?
Zn3 Zn3 2.9528(8) 2_676 ?
Zn3 O12 2.031(2) 2_676 ?
Zn3 O11 2.026(2) . ?
Zn3 O14 2.050(3) 2_676 ?
Zn3 O13 2.048(3) . ?
Zn3 N5 2.030(3) . ?
Zn2 O4 2.051(3) . ?
Zn2 O6 2.019(3) 1_455 ?
Zn2 O10 2.052(3) 1_565 ?
Zn2 O8 2.030(3) . ?
Zn2 N4 2.041(3) 1_554 ?
O3 C25 1.254(4) . ?
O12 C65 1.254(4) . ?
O11 C65 1.253(4) . ?
O4 C25 1.249(5) . ?
O14 C72 1.253(5) . ?
O5 C38 1.256(5) . ?
O13 C72 1.248(5) . ?
O6 C38 1.258(5) . ?
N5 C53 1.343(5) . ?
N5 C55 1.351(5) . ?
O7 C39 1.251(5) . ?
O9 C52 1.250(5) . ?
O10 C52 1.247(5) . ?
O8 C39 1.259(5) . ?
N1 C1 1.350(5) . ?
N1 C3 1.346(5) . ?
O15 C58 1.219(6) . ?
C26 C25 1.504(5) . ?
C26 C27 1.395(5) . ?
C26 C29 1.385(5) . ?
C51 C52 1.505(5) . ?
C51 C48 1.387(6) . ?
C51 C50 1.366(6) . ?
C73 C72 1.504(5) . ?
C73 C76 1.363(6) . ?
C73 C74 1.368(6) . ?
C2 H2 0.9500 . ?
C2 C1 1.381(6) . ?
C2 C5 1.378(6) . ?
C78 C78 1.491(8) 2_666 ?
C78 C75 1.357(7) . ?
C78 C77 1.370(6) . ?
C40 C39 1.500(5) . ?
C40 C41 1.354(7) . ?
C40 C43 1.367(7) . ?
N6 H6 0.8800 . ?
N6 C58 1.339(6) . ?
N6 C59 1.422(5) . ?
C68 H68 0.9500 . ?
C68 C71 1.394(5) . ?
C68 C67 1.381(5) . ?
N4 C23 1.315(6) . ?
N4 C21 1.277(7) . ?
C65 C66 1.501(5) . ?
C46 C45 1.490(6) . ?
C46 C47 1.384(7) . ?
C46 C49 1.373(7) . ?
C27 H27 0.9500 . ?
C27 C28 1.382(5) . ?
C71 C71 1.479(7) 2_776 ?
C71 C70 1.397(6) . ?
C66 C67 1.387(5) . ?
C66 C69 1.378(6) . ?
C32 C31 1.484(5) . ?
C32 C34 1.344(7) . ?
C32 C36 1.362(8) . ?
C54 H54 0.9500 . ?
C54 C53 1.382(5) . ?
C54 C57 1.388(6) . ?
O1 C6 1.227(7) . ?
C1 H1 0.9500 . ?
N2 H2A 0.8800 . ?
N2 C6 1.330(7) . ?
N2 C7 1.429(6) . ?
C31 C28 1.400(6) . ?
C31 C30 1.394(6) . ?
C67 H67 0.9500 . ?
C56 H56 0.9500 . ?
C56 C55 1.364(5) . ?
C56 C57 1.389(5) . ?
C29 H29 0.9500 . ?
C29 C30 1.382(6) . ?
C53 H53 0.9500 . ?
C28 H28 0.9500 . ?
C37 C38 1.503(5) . ?
C37 C33 1.354(7) . ?
C37 C35 1.339(7) . ?
C5 C4 1.398(6) . ?
C5 C6 1.502(6) . ?
C55 H55 0.9500 . ?
C45 C44 1.376(7) . ?
C45 C42 1.351(7) . ?
C3 H3 0.9500 . ?
C3 C4 1.372(6) . ?
C57 C58 1.504(5) . ?
C4 H4 0.9500 . ?
C30 H30 0.9500 . ?
C59 C62 1.366(8) . ?
C59 C60 1.348(8) . ?
C47 H47 0.9500 . ?
C47 C48 1.382(7) . ?
C48 H48 0.9500 . ?
C7 C8 1.330(9) . ?
C7 C10 1.411(9) . ?
C49 H49 0.9500 . ?
C49 C50 1.378(6) . ?
C75 H75 0.9500 . ?
C75 C74 1.378(7) . ?
C76 H76 0.9500 . ?
C76 C77 1.376(7) . ?
C50 H50 0.9500 . ?
C70 H70 0.9500 . ?
C70 C69 1.378(6) . ?
C69 H69 0.9500 . ?
C41 H41 0.9500 . ?
C41 C42 1.399(7) . ?
O2 C19 1.205(8) . ?
C24 H24 0.9500 . ?
C24 C20 1.338(8) . ?
C24 C23 1.362(7) . ?
C77 H77 0.9500 . ?
C13 C12 1.473(7) . ?
C13 C15 1.368(8) . ?
C13 C17 1.353(9) . ?
C9A C4A 1.420(13) . ?
C9A N1A 1.349(12) . ?
C9A C8A 1.466(18) . ?
C43 H43 0.9500 . ?
C43 C44 1.378(7) . ?
C64 C64 1.497(8) 2_677 ?
C64 C63 1.377(8) . ?
C64 C61 1.354(8) . ?
C33 H33 0.9500 . ?
C33 C34 1.373(7) . ?
C12 C9 1.346(9) . ?
C12 C11 1.417(9) . ?
C74 H74 0.9500 . ?
C44 H44 0.9500 . ?
C20 C19 1.530(7) . ?
C20 C22 1.352(9) . ?
N3 H3A 0.8800 . ?
N3 C18 1.427(7) . ?
N3 C19 1.308(8) . ?
C23 H23 0.9500 . ?
C34 H34 0.9500 . ?
C62 H62 0.9500 . ?
C62 C63 1.379(7) . ?
C42 H42 0.9500 . ?
C4A C3A 1.401(15) . ?
C4A C5A 1.402(12) . ?
C8 H8 0.9500 . ?
C8 C9 1.371(8) . ?
C63 H63 0.9500 . ?
C60 H60 0.9500 . ?
C60 C61 1.398(7) . ?
C9 H9 0.9500 . ?
N1A C1A 1.266(13) . ?
C18 C14 1.346(9) . ?
C18 C16 1.372(10) . ?
C35 H35 0.9500 . ?
C35 C36 1.374(7) . ?
C36 H36 0.9500 . ?
C3A H3AA 0.9500 . ?
C3A C2A 1.341(15) . ?
C15 H15 0.9500 . ?
C15 C14 1.382(8) . ?
C14 H14 0.9500 . ?
C61 H61 0.9500 . ?
C11 H11 0.9500 . ?
C11 C10 1.388(8) . ?
C10 H10 0.9500 . ?
C7A H7A 0.9500 . ?
C7A C8A 1.370(14) . ?
C7A C6A 1.413(16) . ?
C1A H1A 0.9500 . ?
C1A C2A 1.471(16) . ?
C17 H17 0.9500 . ?
C17 C16 1.395(8) . ?
C2A H2AA 0.9500 . ?
C87 N7 1.392(18) . ?
C87 C86 1.454(19) . ?
C87 C82 1.335(18) . ?
C5A H5A 0.9500 . ?
C5A C6A 1.307(15) . ?
C8A H8A 0.9500 . ?
C16 H16 0.9500 . ?
C21 H21 0.9500 . ?
C21 C22 1.380(8) . ?
C22 H22 0.9500 . ?
N7 C79 1.365(18) . ?
C6A H6A 0.9500 . ?
C14A H14A 0.9500 . ?
C14A C15A 1.3900 . ?
C14A C13A 1.3900 . ?
C15A H15A 0.9500 . ?
C15A C16A 1.3900 . ?
C16A H16A 0.9500 . ?
C16A C17A 1.3900 . ?
C17A H17A 0.9500 . ?
C17A C18A 1.3900 . ?
C18A C13A 1.3900 . ?
C18A N2A 1.3900 . ?
C13A C12A 1.3900 . ?
C12A H12A 0.9500 . ?
C12A C11A 1.3900 . ?
C11A H11A 0.9500 . ?
C11A C10A 1.3900 . ?
C10A H10A 0.9500 . ?
C10A N2A 1.3900 . ?
C86 H86 0.9500 . ?
C86 C85 1.33(2) . ?
C82 C83 1.49(2) . ?
C82 C81 1.41(2) . ?
C83 H83 0.9500 . ?
C83 C84 1.35(2) . ?
N8 C88 1.3900 . ?
N8 C96 1.3900 . ?
C88 H88 0.9500 . ?
C88 C89 1.3900 . ?
C89 H89 0.9500 . ?
C89 C90 1.3900 . ?
C90 H90 0.9500 . ?
C90 C91 1.3900 . ?
C91 C96 1.3900 . ?
C91 C92 1.3900 . ?
C96 C95 1.3900 . ?
C95 H95 0.9500 . ?
C95 C94 1.3900 . ?
C94 H94 0.9500 . ?
C94 C93 1.3900 . ?
C93 H93 0.9500 . ?
C93 C92 1.3900 . ?
C92 H92 0.9500 . ?
C80 H80 0.9500 . ?
C80 C79 1.45(2) . ?
C80 C81 1.49(3) . ?
C79 H79 0.9500 . ?
C81 H81 0.9500 . ?
C85 H85 0.9500 . ?
C85 C84 1.46(2) . ?
C84 H84 0.9500 . ?
N1B C9B 1.357(18) . ?
N1B C1B 1.278(18) . ?
C9B C8B 1.48(3) . ?
C9B C4B 1.410(17) . ?
C8B H8B 0.9500 . ?
C8B C7B 1.39(2) . ?
C6B H6B 0.9500 . ?
C6B C5B 1.32(2) . ?
C6B C7B 1.38(2) . ?
C5B H5B 0.9500 . ?
C5B C4B 1.394(17) . ?
C4B C3B 1.40(2) . ?
C3B H3B 0.9500 . ?
C3B C2B 1.36(2) . ?
C2B H2B 0.9500 . ?
C2B C1B 1.47(2) . ?
C1B H1B 0.9500 . ?
C7B H7B 0.9500 . ?
C14B H14B 0.9500 . ?
C14B C15B 1.3900 . ?
C14B C13B 1.3900 . ?
C15B H15B 0.9500 . ?
C15B C16B 1.3900 . ?
C16B H16B 0.9500 . ?
C16B C17B 1.3900 . ?
C17B H17B 0.9500 . ?
C17B C18B 1.3900 . ?
C18B C13B 1.3900 . ?
C18B N2B 1.3900 . ?
C13B C12B 1.3900 . ?
C12B H12B 0.9500 . ?
C12B C11B 1.3900 . ?
C11B H11B 0.9500 . ?
C11B C10B 1.3900 . ?
C10B H10B 0.9500 . ?
C10B N2B 1.3900 . ?
N4A C28A 1.420(16) . ?
N4A C30A 1.357(9) . ?
N4A C29A 1.467(10) . ?
C28A H28A 0.9500 . ?
C28A O1A 1.133(15) . ?
C30A H30A 0.9800 . ?
C30A H30B 0.9800 . ?
C30A H30C 0.9800 . ?
C29A H29A 0.9800 . ?
C29A H29B 0.9800 . ?
C29A H29C 0.9800 . ?
C21A H21A 0.9500 . ?
C21A C20A 1.3900 . ?
C21A C22A 1.3900 . ?
C20A H20A 0.9500 . ?
C20A C19A 1.3900 . ?
C19A H19A 0.9500 . ?
C19A N3A 1.3900 . ?
N3A C27A 1.3900 . ?
C27A C22A 1.3900 . ?
C27A C26A 1.3900 . ?
C22A C23A 1.3900 . ?
C23A H23A 0.9500 . ?
C23A C24A 1.3900 . ?
C24A H24A 0.9500 . ?
C24A C25A 1.3900 . ?
C25A H25A 0.9500 . ?
C25A C26A 1.3900 . ?
C26A H26A 0.9500 . ?
N3B C19B 1.3900 . ?
N3B C27B 1.3900 . ?
C19B H19B 0.9500 . ?
C19B C20B 1.3900 . ?
C20B H20B 0.9500 . ?
C20B C21B 1.3900 . ?
C21B H21B 0.9500 . ?
C21B C22B 1.3900 . ?
C22B C27B 1.3900 . ?
C22B C23B 1.3900 . ?
C27B C26B 1.3900 . ?
C26B H26B 0.9500 . ?
C26B C25B 1.3900 . ?
C25B H25B 0.9500 . ?
C25B C24B 1.3900 . ?
C24B H24B 0.9500 . ?
C24B C23B 1.3900 . ?
C23B H23B 0.9500 . ?
N4B C28B 1.450(15) . ?
N4B C29B 1.516(17) . ?
N4B C30B 1.312(16) . ?
C28B H28B 0.9500 . ?
C28B O1A 1.26(3) . ?
C105 N9 1.33(3) . ?
C105 C104 1.30(3) . ?
C105 C100 1.40(3) . ?
N9 C97 1.34(3) . ?
C98 H98 0.9500 . ?
C98 C97 1.23(3) . ?
C98 C99 1.373(10) . ?
C97 H97 0.9500 . ?
C99 H99 0.9500 . ?
C99 C100 1.59(4) . ?
C104 H104 0.9500 . ?
C104 C103 1.44(3) . ?
C100 C101 1.385(10) . ?
C102 H102 0.9500 . ?
C102 C103 1.381(10) . ?
C102 C101 1.371(10) . ?
C103 H103 0.9500 . ?
C101 H101 0.9500 . ?
C29B H29D 0.9800 . ?
C29B H29E 0.9800 . ?
C29B H29F 0.9800 . ?
C30B H30D 0.9800 . ?
C30B H30E 0.9800 . ?
C30B H30F 0.9800 . ?

loop_
_geom_torsion_atom_site_label_1
_geom_torsion_atom_site_label_2
_geom_torsion_atom_site_label_3
_geom_torsion_atom_site_label_4
_geom_torsion
_geom_torsion_site_symmetry_1
_geom_torsion_site_symmetry_2
_geom_torsion_site_symmetry_3
_geom_torsion_site_symmetry_4
_geom_torsion_publ_flag
Zn1 O3 C25 O4 -1.6(5) . . . . ?
Zn1 O3 C25 C26 177.8(2) . . . . ?
Zn1 O5 C38 O6 -4.7(6) 1_655 . . . ?
Zn1 O5 C38 C37 175.0(3) 1_655 . . . ?
Zn1 O7 C39 O8 -4.8(7) . . . . ?
Zn1 O7 C39 C40 175.2(3) . . . . ?
Zn1 O9 C52 O10 -3.1(5) 1_545 . . . ?
Zn1 O9 C52 C51 177.5(2) 1_545 . . . ?
Zn1 N1 C1 C2 -176.2(3) . . . . ?
Zn1 N1 C3 C4 175.2(4) . . . . ?
Zn3 O12 C65 O11 4.0(6) 2_676 . . . ?
Zn3 O12 C65 C66 -175.8(3) 2_676 . . . ?
Zn3 O11 C65 O12 0.9(6) . . . . ?
Zn3 O11 C65 C66 -179.3(3) . . . . ?
Zn3 O14 C72 O13 2.6(5) 2_676 . . . ?
Zn3 O14 C72 C73 -178.5(3) 2_676 . . . ?
Zn3 O13 C72 O14 -3.4(7) . . . . ?
Zn3 O13 C72 C73 177.7(3) . . . . ?
Zn3 N5 C53 C54 -173.4(3) . . . . ?
Zn3 N5 C55 C56 174.2(3) . . . . ?
Zn2 O4 C25 O3 -1.2(6) . . . . ?
Zn2 O4 C25 C26 179.4(3) . . . . ?
Zn2 O6 C38 O5 -7.3(6) 1_655 . . . ?
Zn2 O6 C38 C37 173.1(3) 1_655 . . . ?
Zn2 O10 C52 O9 -5.4(6) 1_545 . . . ?
Zn2 O10 C52 C51 174.1(3) 1_545 . . . ?
Zn2 O8 C39 O7 -2.7(6) . . . . ?
Zn2 O8 C39 C40 177.2(3) . . . . ?
Zn2 N4 C23 C24 173.1(6) 1_556 . . . ?
Zn2 N4 C21 C22 -175.6(11) 1_556 . . . ?
O12 C65 C66 C67 175.5(4) . . . . ?
O12 C65 C66 C69 -1.7(7) . . . . ?
O11 C65 C66 C67 -4.4(6) . . . . ?
O11 C65 C66 C69 178.4(5) . . . . ?
N1 C3 C4 C5 0.8(7) . . . . ?
C26 C27 C28 C31 0.2(6) . . . . ?
C26 C29 C30 C31 -0.7(8) . . . . ?
C73 C76 C77 C78 0.3(12) . . . . ?
C25 C26 C27 C28 -179.6(4) . . . . ?
C25 C26 C29 C30 179.9(4) . . . . ?
C2 C5 C4 C3 0.1(7) . . . . ?
C2 C5 C6 O1 -168.1(6) . . . . ?
C2 C5 C6 N2 14.5(9) . . . . ?
C78 C78 C75 C74 178.6(7) 2_666 . . . ?
C78 C78 C77 C76 -179.0(7) 2_666 . . . ?
C78 C75 C74 C73 0.5(13) . . . . ?
C40 C41 C42 C45 -0.3(12) . . . . ?
C40 C43 C44 C45 2.5(13) . . . . ?
C52 C51 C48 C47 178.6(5) . . . . ?
C52 C51 C50 C49 -179.1(5) . . . . ?
N6 C59 C62 C63 -179.1(7) . . . . ?
N6 C59 C60 C61 178.2(8) . . . . ?
C68 C71 C70 C69 1.0(10) . . . . ?
N4 C21 C22 C20 -1(2) . . . . ?
C65 C66 C67 C68 -177.6(4) . . . . ?
C65 C66 C69 C70 178.6(6) . . . . ?
C72 C73 C76 C77 178.7(6) . . . . ?
C72 C73 C74 C75 -179.1(7) . . . . ?
C46 C45 C44 C43 178.8(7) . . . . ?
C46 C45 C42 C41 -179.8(6) . . . . ?
C46 C47 C48 C51 1.6(10) . . . . ?
C46 C49 C50 C51 -0.6(10) . . . . ?
C27 C26 C25 O3 -2.7(5) . . . . ?
C27 C26 C25 O4 176.8(4) . . . . ?
C27 C26 C29 C30 1.1(7) . . . . ?
C71 C68 C67 C66 -0.3(7) . . . . ?
C71 C71 C70 C69 -178.5(7) 2_776 . . . ?
C71 C70 C69 C66 -1.7(11) . . . . ?
C32 C31 C28 C27 -178.7(4) . . . . ?
C32 C31 C30 C29 179.0(4) . . . . ?
C54 C57 C58 O15 -176.3(5) . . . . ?
C54 C57 C58 N6 3.4(7) . . . . ?
C1 N1 C3 C4 -0.6(6) . . . . ?
C1 C2 C5 C4 -1.1(7) . . . . ?
C1 C2 C5 C6 176.8(5) . . . . ?
N2 C7 C8 C9 -179.1(8) . . . . ?
N2 C7 C10 C11 -179.5(8) . . . . ?
C31 C32 C34 C33 178.3(7) . . . . ?
C31 C32 C36 C35 179.7(8) . . . . ?
C67 C68 C71 C71 179.5(5) . . . 2_776 ?
C67 C68 C71 C70 0.0(8) . . . . ?
C67 C66 C69 C70 1.3(9) . . . . ?
C56 C57 C58 O15 3.0(7) . . . . ?
C56 C57 C58 N6 -177.3(4) . . . . ?
C29 C26 C25 O3 178.5(4) . . . . ?
C29 C26 C25 O4 -2.0(6) . . . . ?
C29 C26 C27 C28 -0.8(6) . . . . ?
C53 N5 C55 C56 -0.7(6) . . . . ?
C53 C54 C57 C56 -1.3(7) . . . . ?
C53 C54 C57 C58 178.1(4) . . . . ?
C28 C31 C30 C29 0.1(7) . . . . ?
C37 C33 C34 C32 0.8(14) . . . . ?
C37 C35 C36 C32 3.5(17) . . . . ?
C5 C2 C1 N1 1.3(7) . . . . ?
C55 N5 C53 C54 1.5(6) . . . . ?
C55 C56 C57 C54 2.0(6) . . . . ?
C55 C56 C57 C58 -177.4(4) . . . . ?
C45 C46 C47 C48 177.7(5) . . . . ?
C45 C46 C49 C50 -178.2(6) . . . . ?
C3 N1 C1 C2 -0.4(6) . . . . ?
C57 C54 C53 N5 -0.4(7) . . . . ?
C57 C56 C55 N5 -1.0(6) . . . . ?
C38 C37 C33 C34 -179.4(7) . . . . ?
C38 C37 C35 C36 177.4(8) . . . . ?
C58 N6 C59 C62 33.7(10) . . . . ?
C58 N6 C59 C60 -149.7(7) . . . . ?
C39 C40 C41 C42 -178.8(6) . . . . ?
C39 C40 C43 C44 177.8(7) . . . . ?
C4 C5 C6 O1 9.8(9) . . . . ?
C4 C5 C6 N2 -167.6(5) . . . . ?
C30 C31 C28 C27 0.2(7) . . . . ?
C59 N6 C58 O15 -2.6(9) . . . . ?
C59 N6 C58 C57 177.7(5) . . . . ?
C59 C62 C63 C64 -0.4(14) . . . . ?
C59 C60 C61 C64 2.2(16) . . . . ?
C47 C46 C45 C44 168.2(6) . . . . ?
C47 C46 C45 C42 -14.8(9) . . . . ?
C47 C46 C49 C50 3.3(9) . . . . ?
C48 C51 C52 O9 -3.7(6) . . . . ?
C48 C51 C52 O10 176.8(4) . . . . ?
C48 C51 C50 C49 -1.7(9) . . . . ?
C6 N2 C7 C8 162.1(8) . . . . ?
C6 N2 C7 C10 -21.6(11) . . . . ?
C6 C5 C4 C3 -178.0(5) . . . . ?
C7 N2 C6 O1 1.3(11) . . . . ?
C7 N2 C6 C5 178.5(5) . . . . ?
C7 C8 C9 C12 -2.9(16) . . . . ?
C49 C46 C45 C44 -10.2(9) . . . . ?
C49 C46 C45 C42 166.8(6) . . . . ?
C49 C46 C47 C48 -3.8(9) . . . . ?
C75 C78 C77 C76 1.7(11) . . . . ?
C76 C73 C72 O14 10.8(7) . . . . ?
C76 C73 C72 O13 -170.3(5) . . . . ?
C76 C73 C74 C75 1.5(11) . . . . ?
C50 C51 C52 O9 173.6(4) . . . . ?
C50 C51 C52 O10 -5.9(6) . . . . ?
C50 C51 C48 C47 1.2(8) . . . . ?
C69 C66 C67 C68 -0.4(7) . . . . ?
C41 C40 C39 O7 9.7(7) . . . . ?
C41 C40 C39 O8 -170.3(5) . . . . ?
C41 C40 C43 C44 -5.5(11) . . . . ?
C24 C20 C19 O2 6.4(13) . . . . ?
C24 C20 C19 N3 -173.8(8) . . . . ?
C24 C20 C22 C21 -1.8(19) . . . . ?
C77 C78 C75 C74 -2.1(12) . . . . ?
C13 C12 C9 C8 179.4(9) . . . . ?
C13 C12 C11 C10 -178.2(9) . . . . ?
C13 C15 C14 C18 -0.7(18) . . . . ?
C13 C17 C16 C18 1(2) . . . . ?
C9A C4A C3A C2A 2.9(19) . . . . ?
C9A C4A C5A C6A 4.1(19) . . . . ?
C9A N1A C1A C2A 0.5(18) . . . . ?
C43 C40 C39 O7 -173.7(6) . . . . ?
C43 C40 C39 O8 6.4(7) . . . . ?
C43 C40 C41 C42 4.4(11) . . . . ?
C64 C64 C63 C62 -179.9(8) 2_677 . . . ?
C64 C64 C61 C60 179.0(9) 2_677 . . . ?
C33 C37 C38 O5 10.8(7) . . . . ?
C33 C37 C38 O6 -169.5(6) . . . . ?
C33 C37 C35 C36 -6.5(14) . . . . ?
C12 C13 C15 C14 -178.6(9) . . . . ?
C12 C13 C17 C16 178.2(10) . . . . ?
C12 C11 C10 C7 0.3(16) . . . . ?
C74 C73 C72 O14 -168.6(5) . . . . ?
C74 C73 C72 O13 10.4(7) . . . . ?
C74 C73 C76 C77 -1.9(10) . . . . ?
C44 C45 C42 C41 -2.7(11) . . . . ?
C20 C24 C23 N4 5.9(13) . . . . ?
N3 C18 C14 C15 177.8(10) . . . . ?
N3 C18 C16 C17 -178.0(11) . . . . ?
C23 N4 C21 C22 5.8(17) . . . . ?
C23 C24 C20 C19 -179.7(8) . . . . ?
C23 C24 C20 C22 -0.6(14) . . . . ?
C34 C32 C31 C28 -16.9(8) . . . . ?
C34 C32 C31 C30 164.2(6) . . . . ?
C34 C32 C36 C35 1.8(14) . . . . ?
C62 C59 C60 C61 -5.0(14) . . . . ?
C42 C45 C44 C43 1.6(12) . . . . ?
C4A C9A N1A C1A 0.2(18) . . . . ?
C4A C9A C8A C7A -0.7(17) . . . . ?
C4A C3A C2A C1A -2(2) . . . . ?
C4A C5A C6A C7A -2(2) . . . . ?
C8 C7 C10 C11 -3.2(14) . . . . ?
C63 C64 C61 C60 1.6(14) . . . . ?
C60 C59 C62 C63 4.2(13) . . . . ?
C9 C12 C11 C10 1.3(15) . . . . ?
N1A C9A C4A C3A -1.9(19) . . . . ?
N1A C9A C4A C5A 179.3(11) . . . . ?
N1A C9A C8A C7A 177.6(11) . . . . ?
N1A C1A C2A C3A 1(2) . . . . ?
C18 N3 C19 O2 2.6(18) . . . . ?
C18 N3 C19 C20 -177.2(9) . . . . ?
C35 C37 C38 O5 -173.2(7) . . . . ?
C35 C37 C38 O6 6.5(8) . . . . ?
C35 C37 C33 C34 4.5(12) . . . . ?
C19 C20 C22 C21 177.3(11) . . . . ?
C19 N3 C18 C14 175.0(10) . . . . ?
C19 N3 C18 C16 -8.5(18) . . . . ?
C36 C32 C31 C28 165.3(7) . . . . ?
C36 C32 C31 C30 -13.5(9) . . . . ?
C36 C32 C34 C33 -3.8(13) . . . . ?
C3A C4A C5A C6A -174.6(13) . . . . ?
C15 C13 C12 C9 31.8(14) . . . . ?
C15 C13 C12 C11 -148.7(10) . . . . ?
C15 C13 C17 C16 -1.0(17) . . . . ?
C14 C18 C16 C17 -1.5(19) . . . . ?
C61 C64 C63 C62 -2.5(12) . . . . ?
C11 C12 C9 C8 -0.1(15) . . . . ?
C10 C7 C8 C9 4.5(14) . . . . ?
C17 C13 C12 C9 -147.3(10) . . . . ?
C17 C13 C12 C11 32.2(14) . . . . ?
C17 C13 C15 C14 0.6(16) . . . . ?
C87 N7 C79 C80 2(2) . . . . ?
C87 C86 C85 C84 0(3) . . . . ?
C87 C82 C83 C84 7(3) . . . . ?
C87 C82 C81 C80 1(3) . . . . ?
C5A C4A C3A C2A -178.3(12) . . . . ?
C8A C9A C4A C3A 176.4(11) . . . . ?
C8A C9A C4A C5A -2.5(18) . . . . ?
C8A C9A N1A C1A -178.0(10) . . . . ?
C8A C7A C6A C5A -1(2) . . . . ?
C16 C18 C14 C15 1.1(18) . . . . ?
C21 N4 C23 C24 -8.3(12) . . . . ?
C22 C20 C19 O2 -172.7(12) . . . . ?
C22 C20 C19 N3 7.1(15) . . . . ?
N7 C87 C86 C85 -176.5(15) . . . . ?
N7 C87 C82 C83 173.4(14) . . . . ?
N7 C87 C82 C81 1.4(19) . . . . ?
C6A C7A C8A C9A 2.6(19) . . . . ?
C14A C15A C16A C17A 0.0 . . . . ?
C14A C13A C12A C11A 180.0 . . . . ?
C15A C14A C13A C18A 0.0 . . . . ?
C15A C14A C13A C12A 180.0 . . . . ?
C15A C16A C17A C18A 0.0 . . . . ?
C16A C17A C18A C13A 0.0 . . . . ?
C16A C17A C18A N2A 180.0 . . . . ?
C17A C18A C13A C14A 0.0 . . . . ?
C17A C18A C13A C12A 180.0 . . . . ?
C17A C18A N2A C10A 180.0 . . . . ?
C18A C13A C12A C11A 0.0 . . . . ?
C13A C14A C15A C16A 0.0 . . . . ?
C13A C18A N2A C10A 0.0 . . . . ?
C13A C12A C11A C10A 0.0 . . . . ?
C12A C11A C10A N2A 0.0 . . . . ?
C11A C10A N2A C18A 0.0 . . . . ?
N2A C18A C13A C14A 180.0 . . . . ?
N2A C18A C13A C12A 0.0 . . . . ?
C86 C87 N7 C79 177.3(13) . . . . ?
C86 C87 C82 C83 -6.6(18) . . . . ?
C86 C87 C82 C81 -178.6(18) . . . . ?
C86 C85 C84 C83 1(4) . . . . ?
C82 C87 N7 C79 -2.7(12) . . . . ?
C82 C87 C86 C85 4(2) . . . . ?
C82 C83 C84 C85 -5(4) . . . . ?
C83 C82 C81 C80 -171.6(17) . . . . ?
N8 C88 C89 C90 0.0 . . . . ?
N8 C96 C95 C94 180.0 . . . . ?
C88 N8 C96 C91 0.0 . . . . ?
C88 N8 C96 C95 180.0 . . . . ?
C88 C89 C90 C91 0.0 . . . . ?
C89 C90 C91 C96 0.0 . . . . ?
C89 C90 C91 C92 180.0 . . . . ?
C90 C91 C96 N8 0.0 . . . . ?
C90 C91 C96 C95 180.0 . . . . ?
C90 C91 C92 C93 180.0 . . . . ?
C91 C96 C95 C94 0.0 . . . . ?
C96 N8 C88 C89 0.0 . . . . ?
C96 C91 C92 C93 0.0 . . . . ?
C96 C95 C94 C93 0.0 . . . . ?
C95 C94 C93 C92 0.0 . . . . ?
C94 C93 C92 C91 0.0 . . . . ?
C92 C91 C96 N8 180.0 . . . . ?
C92 C91 C96 C95 0.0 . . . . ?
C79 C80 C81 C82 -1(3) . . . . ?
C81 C82 C83 C84 -179(2) . . . . ?
C81 C80 C79 N7 0(3) . . . . ?
N1B C9B C8B C7B -178.1(11) . . . . ?
N1B C9B C4B C5B 178.2(13) . . . . ?
N1B C9B C4B C3B 1(2) . . . . ?
C9B N1B C1B C2B 3(2) . . . . ?
C9B C8B C7B C6B -2(2) . . . . ?
C9B C4B C3B C2B 3(3) . . . . ?
C8B C9B C4B C5B -3(2) . . . . ?
C8B C9B C4B C3B 179.6(13) . . . . ?
C6B C5B C4B C9B 2(3) . . . . ?
C6B C5B C4B C3B 180(2) . . . . ?
C5B C6B C7B C8B 2(3) . . . . ?
C5B C4B C3B C2B -174.3(19) . . . . ?
C4B C9B C8B C7B 2.8(15) . . . . ?
C4B C3B C2B C1B -4(3) . . . . ?
C3B C2B C1B N1B 1(3) . . . . ?
C1B N1B C9B C8B 177.5(11) . . . . ?
C1B N1B C9B C4B -3.6(16) . . . . ?
C7B C6B C5B C4B -2(3) . . . . ?
C14B C15B C16B C17B 0.0 . . . . ?
C14B C13B C12B C11B 180.0 . . . . ?
C15B C14B C13B C18B 0.0 . . . . ?
C15B C14B C13B C12B 180.0 . . . . ?
C15B C16B C17B C18B 0.0 . . . . ?
C16B C17B C18B C13B 0.0 . . . . ?
C16B C17B C18B N2B 180.0 . . . . ?
C17B C18B C13B C14B 0.0 . . . . ?
C17B C18B C13B C12B 180.0 . . . . ?
C17B C18B N2B C10B 180.0 . . . . ?
C18B C13B C12B C11B 0.0 . . . . ?
C13B C14B C15B C16B 0.0 . . . . ?
C13B C18B N2B C10B 0.0 . . . . ?
C13B C12B C11B C10B 0.0 . . . . ?
C12B C11B C10B N2B 0.0 . . . . ?
C11B C10B N2B C18B 0.0 . . . . ?
N2B C18B C13B C14B 180.0 . . . . ?
N2B C18B C13B C12B 0.0 . . . . ?
C30A N4A C28A O1A -164(2) . . . . ?
C29A N4A C28A O1A 19(4) . . . . ?
C21A C20A C19A N3A 0.0 . . . . ?
C21A C22A C23A C24A 180.0 . . . . ?
C20A C21A C22A C27A 0.0 . . . . ?
C20A C21A C22A C23A 180.0 . . . . ?
C20A C19A N3A C27A 0.0 . . . . ?
C19A N3A C27A C22A 0.0 . . . . ?
C19A N3A C27A C26A 180.0 . . . . ?
N3A C27A C22A C21A 0.0 . . . . ?
N3A C27A C22A C23A 180.0 . . . . ?
N3A C27A C26A C25A 180.0 . . . . ?
C27A C22A C23A C24A 0.0 . . . . ?
C22A C21A C20A C19A 0.0 . . . . ?
C22A C27A C26A C25A 0.0 . . . . ?
C22A C23A C24A C25A 0.0 . . . . ?
C23A C24A C25A C26A 0.0 . . . . ?
C24A C25A C26A C27A 0.0 . . . . ?
C26A C27A C22A C21A 180.0 . . . . ?
C26A C27A C22A C23A 0.0 . . . . ?
N3B C19B C20B C21B 0.0 . . . . ?
N3B C27B C26B C25B 180.0 . . . . ?
C19B N3B C27B C22B 0.0 . . . . ?
C19B N3B C27B C26B 180.0 . . . . ?
C19B C20B C21B C22B 0.0 . . . . ?
C20B C21B C22B C27B 0.0 . . . . ?
C20B C21B C22B C23B 180.0 . . . . ?
C21B C22B C27B N3B 0.0 . . . . ?
C21B C22B C27B C26B 180.0 . . . . ?
C21B C22B C23B C24B 180.0 . . . . ?
C22B C27B C26B C25B 0.0 . . . . ?
C27B N3B C19B C20B 0.0 . . . . ?
C27B C22B C23B C24B 0.0 . . . . ?
C27B C26B C25B C24B 0.0 . . . . ?
C26B C25B C24B C23B 0.0 . . . . ?
C25B C24B C23B C22B 0.0 . . . . ?
C23B C22B C27B N3B 180.0 . . . . ?
C23B C22B C27B C26B 0.0 . . . . ?
C105 N9 C97 C98 -2(2) . . . . ?
C105 C104 C103 C102 0.1(11) . . . . ?
C105 C100 C101 C102 -6(4) . . . . ?
N9 C105 C104 C103 -178.2(9) . . . . ?
N9 C105 C100 C99 2(2) . . . . ?
N9 C105 C100 C101 -178.9(18) . . . . ?
C98 C99 C100 C105 -2(3) . . . . ?
C98 C99 C100 C101 179(2) . . . . ?
C97 C98 C99 C100 0(3) . . . . ?
C99 C98 C97 N9 1(3) . . . . ?
C99 C100 C101 C102 173(2) . . . . ?
C104 C105 N9 C97 178.9(15) . . . . ?
C104 C105 C100 C99 -177.5(16) . . . . ?
C104 C105 C100 C101 2(3) . . . . ?
C100 C105 N9 C97 -0.6(15) . . . . ?
C100 C105 C104 C103 1.3(19) . . . . ?
C103 C102 C101 C100 7(3) . . . . ?
C101 C102 C103 C104 -4.4(15) . . . . ?
C29B N4B C28B O1A 24(3) . . . . ?
C30B N4B C28B O1A -156(3) . . . . ?

loop_
_smtbx_masks_void_nr
_smtbx_masks_void_average_x
_smtbx_masks_void_average_y
_smtbx_masks_void_average_z
_smtbx_masks_void_volume
_smtbx_masks_void_count_electrons
_smtbx_masks_void_content
1 0.500 0.500 0.000 616.1 159.8 '2.5 C9H7N'
2 0.281 0.587 0.575 31.3 4.9 '1 ?'
3 0.719 0.413 0.425 31.3 4.9 '1 ?'
